data_4301918
loop_
_publ_author_name
'Murad A. AlDamen'
'Salvador Cardona-Serra'
'Juan M. Clemente-Juan'
'Eugenio Coronado'
'Alejandro Gaita-Ari\~no'
'Carlos Mart\'i-Gastaldo'
'Fernando Luis'
'Oscar Montero'

_publ_section_title
;
Mononuclear Lanthanide Single Molecule Magnets Based on the
Polyoxometalates [Ln(W5O18)2]9- and [Ln(\b2-SiW11O39)2]13- (LnIII= Tb,
Dy, Ho, Er, Tm, and Yb)
;
_journal_name_full 'Inorganic Chemistry'
_journal_page_first 3467
_journal_page_last 3479
_journal_paper_doi 10.1021/ic801630z
_journal_volume 48
_journal_year 2009
_chemical_formula_sum 'K13 O100 Si Tm W22'
_chemical_formula_weight 6350.02
_chemical_name_systematic
; 
 ? 
;
_space_group_IT_number 14
_symmetry_cell_setting monoclinic
_symmetry_space_group_name_Hall '-P 2yn'
_symmetry_space_group_name_H-M 'P 1 21/n 1'
_atom_sites_solution_hydrogens geom
_atom_sites_solution_primary direct
_atom_sites_solution_secondary difmap
_audit_creation_method SHELXL-97
_cell_angle_alpha 90.00
_cell_angle_beta 110.29(3)
_cell_angle_gamma 90.00
_cell_formula_units_Z 4
_cell_length_a 20.196(4)
_cell_length_b 20.522(4)
_cell_length_c 26.566(5)
_cell_measurement_temperature 293(2)
_cell_volume 10327(4)
_computing_structure_refinement 'SHELXL-97 (Sheldrick, 1997)'
_computing_structure_solution 'SHELXS-97 (Sheldrick, 1990)'
_diffrn_ambient_temperature 293(2)
_diffrn_measured_fraction_theta_full 0.843
_diffrn_measured_fraction_theta_max 0.843
_diffrn_radiation_monochromator graphite
_diffrn_radiation_source 'fine-focus sealed tube'
_diffrn_radiation_type MoK\a
_diffrn_radiation_wavelength 0.71073
_diffrn_reflns_av_R_equivalents 0.0551
_diffrn_reflns_av_sigmaI/netI 0.0959
_diffrn_reflns_limit_h_max 28
_diffrn_reflns_limit_h_min -28
_diffrn_reflns_limit_k_max 28
_diffrn_reflns_limit_k_min -28
_diffrn_reflns_limit_l_max 37
_diffrn_reflns_limit_l_min -37
_diffrn_reflns_number 41115
_diffrn_reflns_theta_full 30.02
_diffrn_reflns_theta_max 30.02
_diffrn_reflns_theta_min 1.46
_exptl_absorpt_coefficient_mu 25.885
_exptl_crystal_density_diffrn 4.084
_exptl_crystal_density_method 'not measured'
_exptl_crystal_F_000 11032
_refine_diff_density_max 9.618
_refine_diff_density_min -5.402
_refine_diff_density_rms 0.923
_refine_ls_extinction_method none
_refine_ls_goodness_of_fit_ref 1.030
_refine_ls_hydrogen_treatment mixed
_refine_ls_matrix_type full
_refine_ls_number_parameters 1267
_refine_ls_number_reflns 25470
_refine_ls_number_restraints 0
_refine_ls_restrained_S_all 1.030
_refine_ls_R_factor_all 0.1386
_refine_ls_R_factor_gt 0.0958
_refine_ls_shift/su_max 2.437
_refine_ls_shift/su_mean 0.055
_refine_ls_structure_factor_coef Fsqd
_refine_ls_weighting_details 'calc w=1/[\s^2^(Fo^2^)+(0.1909P)^2^+316.3743P] where P=(Fo^2^+2Fc^2^)/3'
_refine_ls_weighting_scheme calc
_refine_ls_wR_factor_gt 0.2639
_refine_ls_wR_factor_ref 0.2935
_reflns_number_gt 16569
_reflns_number_total 25470
_reflns_threshold_expression >2sigma(I)
_cod_data_source_file ic801630z_si_003_2.cif
_cod_data_source_block s
_cod_original_cell_volume 10328(4)
_cod_original_sg_symbol_H-M 'P 21/n'
_cod_database_code 4301918

loop_
_symmetry_equiv_pos_as_xyz
'x, y, z'
'-x+1/2, y+1/2, -z+1/2'
'-x, -y, -z'
'x-1/2, -y-1/2, z-1/2'

loop_
_atom_site_label
_atom_site_type_symbol
_atom_site_fract_x
_atom_site_fract_y
_atom_site_fract_z
_atom_site_U_iso_or_equiv
_atom_site_adp_type
_atom_site_occupancy
_atom_site_symmetry_multiplicity
_atom_site_calc_flag
_atom_site_refinement_flags
_atom_site_disorder_assembly
_atom_site_disorder_group
K1 K 2.3830(3) 1.0978(3) -0.6419(2) 0.0216(12) Uani 1 1 d . . .
K2 K 2.3892(3) 0.9030(3) -0.4043(2) 0.0255(14) Uani 1 1 d . . .
K3 K 2.2040(3) 0.7679(3) -0.4692(2) 0.0296(15) Uani 1 1 d . . .
K4 K 1.8166(4) 1.0308(3) -0.5544(3) 0.0409(19) Uani 1 1 d . . .
K5 K 2.0317(4) 0.5217(3) -0.7466(3) 0.0379(18) Uani 1 1 d . . .
K6 K 2.5606(4) 0.8579(3) -0.7112(3) 0.0381(17) Uani 1 1 d . . .
K7 K 1.8272(5) 0.9140(4) -0.9461(3) 0.047(2) Uani 1 1 d . . .
K8 K 1.5575(6) 0.6530(5) -0.8114(5) 0.020(4) Uani 0.52(3) 1 d P . .
K9 K 2.1482(5) 0.9214(4) -0.8063(4) 0.024(4) Uani 0.58(2) 1 d P . .
K10 K 2.3762(6) 0.5779(6) -0.8144(6) 0.048(6) Uani 0.59(3) 1 d P . .
K11 K 2.1076(8) 0.5993(7) -0.5076(7) 0.079(7) Uani 0.70(3) 1 d P . .
W11 W 1.99019(6) 0.69930(5) -0.77974(4) 0.0190(2) Uani 1 1 d . . .
W22 W 2.26512(5) 0.94742(5) -0.66038(4) 0.0165(2) Uani 1 1 d . . .
W21 W 2.46381(5) 0.93048(5) -0.61810(4) 0.0173(2) Uani 1 1 d . . .
W20 W 2.34941(6) 0.87530(5) -0.75197(4) 0.0192(2) Uani 1 1 d . . .
W19 W 2.26415(5) 0.86827(5) -0.55452(4) 0.0176(2) Uani 1 1 d . . .
W18 W 2.46524(5) 0.84818(5) -0.50848(4) 0.0177(2) Uani 1 1 d . . .
W17 W 2.53596(5) 0.77999(5) -0.59179(4) 0.0199(2) Uani 1 1 d . . .
W16 W 2.25307(6) 0.69673(5) -0.57795(4) 0.0207(2) Uani 1 1 d . . .
W10 W 1.96327(6) 0.94714(5) -0.69758(5) 0.0226(3) Uani 1 1 d . . .
W15 W 2.43217(6) 0.67307(5) -0.53599(5) 0.0221(3) Uani 1 1 d . . .
W12 W 2.24079(6) 0.74758(5) -0.76156(4) 0.0196(2) Uani 1 1 d . . .
W9 W 1.78251(6) 0.93091(5) -0.72669(5) 0.0256(3) Uani 1 1 d . . .
W8 W 2.00836(6) 0.74137(5) -0.59535(4) 0.0214(3) Uani 1 1 d . . .
W7 W 1.83379(6) 0.71919(5) -0.61866(5) 0.0232(3) Uani 1 1 d . . .
W6 W 1.79493(6) 0.67318(5) -0.81418(4) 0.0220(3) Uani 1 1 d . . .
W14 W 2.41712(6) 0.72461(5) -0.72886(5) 0.0222(3) Uani 1 1 d . . .
W5 W 1.89753(6) 0.88498(6) -0.60561(5) 0.0253(3) Uani 1 1 d . . .
W4 W 1.96613(6) 0.85458(5) -0.80964(4) 0.0204(2) Uani 1 1 d . . .
W23 W 2.32755(6) 0.62531(5) -0.65853(5) 0.0231(3) Uani 1 1 d . . .
W3 W 1.91692(6) 0.62572(5) -0.68307(5) 0.0233(3) Uani 1 1 d . . .
W2 W 1.70600(6) 0.76858(6) -0.75392(5) 0.0235(3) Uani 1 1 d . . .
W1 W 1.76658(6) 0.83299(6) -0.84495(4) 0.0239(3) Uani 1 1 d . . .
Tm1 Tm 2.11918(6) 0.81804(6) -0.68218(4) 0.0189(3) Uani 1 1 d . . .
Si1 Si 1.8905(4) 0.7912(3) -0.7206(3) 0.0150(14) Uani 1 1 d . . .
Si2 Si 2.3488(4) 0.7970(3) -0.6332(3) 0.0180(16) Uani 1 1 d . . .
O12 O 2.2821(11) 0.7789(8) -0.5381(7) 0.024(5) Uani 1 1 d . . .
O13 O 2.2723(8) 0.9519(7) -0.5850(6) 0.011(3) Uani 1 1 d . . .
O14 O 2.2584(9) 0.8931(9) -0.4935(7) 0.022(4) Uani 1 1 d . . .
K12 K 1.7536(10) 0.7204(9) -0.4878(7) 0.061(7) Uani 0.57(3) 1 d P . .
O16 O 2.4434(9) 0.7587(7) -0.5063(7) 0.019(4) Uani 1 1 d . . .
O17 O 2.1720(10) 0.8568(8) -0.5942(7) 0.016(4) Uani 1 1 d . . .
O18 O 1.9705(11) 0.8942(10) -0.8634(8) 0.026(5) Uani 1 1 d . . .
O19 O 2.0543(16) 0.9759(8) -0.9074(8) 0.056(9) Uani 1 1 d . . .
O20 O 1.9033(10) 0.9187(12) -0.5449(9) 0.042(7) Uani 1 1 d . . .
O21 O 2.0533(9) 0.8590(7) -0.7685(7) 0.011(3) Uani 1 1 d . . .
O22 O 2.4884(9) 0.9249(8) -0.5415(6) 0.019(4) Uani 1 1 d . . .
O23 O 2.5048(10) 0.8667(8) -0.4404(7) 0.022(4) Uani 1 1 d . . .
O24 O 2.2696(9) 0.8231(8) -0.7937(6) 0.015(4) Uani 1 1 d . . .
O25 O 2.1755(11) 0.7155(8) -0.8186(8) 0.027(5) Uani 1 1 d . . .
O26 O 2.5476(8) 0.8116(9) -0.5218(8) 0.022(5) Uani 1 1 d . . .
O27 O 2.2551(9) 1.0302(8) -0.6741(8) 0.023(5) Uani 1 1 d . . .
O28 O 2.4032(9) 0.6080(8) -0.5916(8) 0.018(4) Uani 1 1 d . . .
O29 O 1.9288(11) 0.5418(9) -0.6771(8) 0.036(6) Uani 1 1 d . . .
O30 O 2.0120(10) 0.6373(8) -0.8159(6) 0.016(4) Uani 1 1 d . . .
O31 O 2.3506(11) 0.9309(11) -0.8003(7) 0.033(6) Uani 1 1 d . . .
O32 O 2.2900(11) 0.9180(9) -0.7223(7) 0.027(5) Uani 1 1 d . . .
O33 O 2.3153(12) 0.5475(9) -0.6852(9) 0.034(5) Uani 1 1 d . . .
O34 O 2.1909(11) 0.7320(9) -0.6328(9) 0.031(5) Uani 1 1 d . . .
O36 O 2.5051(9) 1.0024(9) -0.6216(8) 0.025(5) Uani 1 1 d . . .
O37 O 1.9244(10) 0.7166(10) -0.5708(8) 0.028(5) Uani 1 1 d . . .
O38 O 2.4926(10) 0.6281(9) -0.4851(9) 0.027(5) Uani 1 1 d . . .
O39 O 2.6199(10) 0.7541(10) -0.5828(8) 0.031(5) Uani 1 1 d . . .
O40 O 2.4655(12) 0.6830(11) -0.7581(8) 0.032(5) Uani 1 1 d . . .
O41 O 2.3742(8) 0.9592(9) -0.6277(8) 0.019(4) Uani 1 1 d . . .
O42 O 2.3726(10) 0.8771(8) -0.5211(7) 0.022(4) Uani 1 1 d . . .
O43 O 1.7181(10) 0.8667(12) -0.9082(8) 0.036(6) Uani 1 1 d . . .
O44 O 1.9767(11) 0.8297(9) -0.5880(9) 0.033(5) Uani 1 1 d . . .
O45 O 2.4295(11) 0.9057(9) -0.6930(8) 0.029(5) Uani 1 1 d . . .
O46 O 2.5391(11) 0.8703(10) -0.6119(10) 0.040(6) Uani 1 1 d . . .
O47 O 2.3958(11) 0.6607(8) -0.6836(9) 0.036(6) Uani 1 1 d . . .
O48 O 1.9735(11) 0.7641(9) -0.8326(7) 0.032(6) Uani 1 1 d . . .
O49 O 1.7578(10) 0.7415(9) -0.8654(8) 0.026(5) Uani 1 1 d . . .
O50 O 2.1587(12) 0.5653(10) -0.7524(8) 0.031(5) Uani 1 1 d . . .
O51 O 2.2071(11) 0.6596(10) -0.5409(9) 0.036(6) Uani 1 1 d . . .
O52 O 2.6897(12) 0.8509(11) -0.6287(10) 0.038(6) Uani 1 1 d . . .
O53 O 2.1954(9) 0.7948(9) -0.7320(7) 0.020(4) Uani 1 1 d . . .
O54 O 1.972(2) 0.930(2) -0.6285(8) 0.15(2) Uani 1 1 d . . .
O56 O 1.7152(14) 0.6882(10) -0.7903(8) 0.046(7) Uani 1 1 d . . .
O57 O 1.8132(9) 0.9154(15) -0.6539(7) 0.051(8) Uani 1 1 d . . .
O58 O 2.0755(10) 0.7267(9) -0.5340(9) 0.033(5) Uani 1 1 d . . .
O59 O 1.6882(11) 0.8103(10) -0.8232(8) 0.035(6) Uani 1 1 d . . .
O60 O 1.8353(10) 0.8148(10) -0.6145(9) 0.030(5) Uani 1 1 d . . .
O61 O 2.2653(16) 0.6203(9) -0.6206(8) 0.061(10) Uani 1 1 d . . .
O62 O 2.4121(11) 0.8102(9) -0.7622(8) 0.033(6) Uani 1 1 d . . .
O63 O 2.2602(11) 0.6731(9) -0.7142(7) 0.027(5) Uani 1 1 d . . .
O64 O 2.4890(9) 0.7590(7) -0.6654(7) 0.016(4) Uani 1 1 d . . .
O65 O 1.6221(10) 0.7595(10) -0.7535(9) 0.039(6) Uani 1 1 d . . .
O66 O 1.7622(10) 0.6081(12) -0.8578(9) 0.042(6) Uani 1 1 d . . .
O67 O 1.9943(9) 0.6507(8) -0.6182(9) 0.033(6) Uani 1 1 d . . .
O69 O 2.3507(11) 0.6613(8) -0.5257(8) 0.030(5) Uani 1 1 d . . .
O70 O 1.8670(9) 0.9727(9) -0.7345(12) 0.086(13) Uani 1 1 d . . .
O71 O 2.1758(10) 0.9172(9) -0.6856(8) 0.029(5) Uani 1 1 d . . .
O72 O 1.8570(9) 0.8394(9) -0.8433(7) 0.022(4) Uani 1 1 d . . .
O74 O 2.3425(9) 0.7223(7) -0.6124(7) 0.018(4) Uani 1 1 d . . .
O75 O 1.9977(12) 1.0245(12) -0.6945(10) 0.046(7) Uani 1 1 d . . .
O76 O 2.4295(9) 0.8274(8) -0.5998(6) 0.015(4) Uani 1 1 d . . .
O77 O 1.7358(11) 0.8512(9) -0.7226(8) 0.029(5) Uani 1 1 d . . .
O78 O 2.0365(11) 0.8963(8) -0.6740(8) 0.027(5) Uani 1 1 d . . .
O79 O 2.3150(14) 1.0222(13) -0.4172(13) 0.066(10) Uani 1 1 d . . .
O80 O 1.9709(11) 0.6493(9) -0.7240(8) 0.027(5) Uani 1 1 d . . .
O82 O 2.0530(10) 0.7650(10) -0.6358(8) 0.033(6) Uani 1 1 d . . .
O83 O 2.3451(10) 0.7902(8) -0.6981(7) 0.022(4) Uani 1 1 d . . .
O84 O 1.8839(13) 0.6804(14) -0.8191(9) 0.061(9) Uani 1 1 d . . .
O85 O 1.8864(10) 0.8610(9) -0.6957(8) 0.023(4) Uani 1 1 d . . .
O86 O 2.3576(11) 0.7716(12) -0.4300(8) 0.041(6) Uani 1 1 d . . .
O87 O 1.8778(19) 1.0736(13) -0.6296(12) 0.080(11) Uani 1 1 d . . .
O89 O 2.4946(10) 0.7046(9) -0.5734(9) 0.039(6) Uani 1 1 d . . .
O90 O 2.3271(10) 0.7062(10) -0.7730(9) 0.032(5) Uani 1 1 d . . .
O92 O 1.7586(10) 0.7288(9) -0.6886(8) 0.026(5) Uani 1 1 d . . .
O93 O 2.0737(10) 0.7270(9) -0.7348(7) 0.028(5) Uani 1 1 d . . .
O94 O 1.7849(12) 0.6986(11) -0.5777(10) 0.041(6) Uani 1 1 d . . .
O95 O 2.1120(11) 0.5908(13) -0.6539(11) 0.047(7) Uani 1 1 d . . .
O97 O 1.9023(16) 1.0526(15) -0.4461(11) 0.070(10) Uani 1 1 d . . .
O98 O 2.2930(9) 0.8487(8) -0.6270(7) 0.019(4) Uani 1 1 d . . .
O108 O 1.9380(10) 0.9261(10) -0.7710(9) 0.032(5) Uani 1 1 d . . .
O101 O 1.9082(9) 0.7395(9) -0.6714(7) 0.017(4) Uani 1 1 d . . .
O107 O 1.7175(12) 0.9908(14) -0.7408(9) 0.043(6) Uani 1 1 d . . .
O106 O 1.7793(16) 0.9030(11) -0.7970(8) 0.052(9) Uani 1 1 d . . .
O102 O 1.8351(11) 0.6318(9) -0.7448(9) 0.033(5) Uani 1 1 d . . .
O104 O 2.0707(19) 0.791(2) -0.8892(12) 0.13(2) Uani 1 1 d . . .
O100 O 1.9502(10) 0.7863(8) -0.7491(8) 0.026(5) Uani 1 1 d . . .
O99 O 1.8154(9) 0.7728(11) -0.7660(8) 0.033(5) Uani 1 1 d . . .
O114 O 1.8412(15) 0.9978(14) -0.8554(13) 0.072(10) Uani 1 1 d . . .
O113 O 1.8919(14) 0.4923(12) -0.8052(11) 0.056(8) Uani 1 1 d . . .
O110 O 1.8560(11) 0.6358(10) -0.6443(13) 0.062(10) Uani 1 1 d . . .
O112 O 2.102(2) 0.851(5) -0.468(5) 0.59(12) Uani 1 1 d . . .
O111 O 2.5082(18) 0.9163(15) -0.8065(11) 0.070(10) Uani 1 1 d . . .
K13 K 2.6281(11) 0.9749(9) -0.4986(10) 0.072(11) Uani 0.44(3) 1 d P . .
O121 O 2.456(6) 0.525(2) -0.707(4) 0.51(8) Uani 1 1 d . . .
O109 O 1.920(3) 1.012(2) -0.966(2) 0.15(2) Uani 1 1 d . . .
O142 O 1.688(4) 0.5994(16) -0.7208(17) 0.17(3) Uani 1 1 d . . .
O115 O 1.796(3) 0.802(2) -0.3866(14) 0.13(2) Uani 1 1 d . . .
O120 O 1.795(3) 0.8402(17) -0.5047(17) 0.121(18) Uani 1 1 d . . .
O122 O 2.319(3) 0.548(2) -0.937(3) 0.20(3) Uani 1 1 d . . .
O130 O 1.4300(19) 0.672(2) -0.8898(17) 0.13(2) Uani 1 1 d . . .
O105 O 1.720(3) 0.994(2) -0.991(3) 0.21(3) Uani 1 1 d . . .
O136 O 1.699(5) 0.614(2) -0.530(3) 0.28(5) Uani 1 1 d . . .
O133 O 1.645(3) 0.589(9) -0.460(2) 0.55(15) Uani 1 1 d . . .
O151 O 1.596(8) 0.624(8) -0.767(9) 1.22(18) Uani 1 1 d . . .

loop_
_atom_site_aniso_label
_atom_site_aniso_U_11
_atom_site_aniso_U_22
_atom_site_aniso_U_33
_atom_site_aniso_U_23
_atom_site_aniso_U_13
_atom_site_aniso_U_12
K1 0.026(3) 0.021(3) 0.018(3) 0.002(2) 0.009(2) -0.001(2)
K2 0.029(3) 0.017(3) 0.026(3) -0.003(2) 0.003(3) -0.001(2)
K3 0.028(3) 0.036(3) 0.018(3) 0.004(2) 0.001(3) -0.004(3)
K4 0.041(4) 0.032(3) 0.047(4) 0.005(3) 0.010(3) 0.013(3)
K5 0.040(4) 0.026(3) 0.047(4) -0.001(3) 0.014(3) -0.001(3)
K6 0.042(4) 0.031(3) 0.044(4) -0.002(3) 0.020(3) 0.002(3)
K7 0.063(5) 0.042(4) 0.035(4) 0.000(3) 0.016(4) 0.000(4)
K8 0.023(5) 0.022(6) 0.023(6) -0.013(4) 0.016(5) -0.007(4)
K9 0.024(5) 0.010(4) 0.035(6) 0.006(4) 0.004(4) -0.004(3)
K10 0.022(5) 0.033(7) 0.086(12) -0.029(6) 0.013(6) -0.010(4)
K11 0.065(10) 0.050(8) 0.091(13) -0.002(7) -0.012(8) -0.020(7)
W11 0.0242(5) 0.0159(5) 0.0161(5) -0.0050(4) 0.0061(4) 0.0004(4)
W22 0.0183(4) 0.0131(4) 0.0163(5) -0.0007(3) 0.0037(4) 0.0006(3)
W21 0.0194(4) 0.0123(4) 0.0192(5) -0.0004(4) 0.0055(4) -0.0006(3)
W20 0.0252(5) 0.0167(5) 0.0163(5) -0.0007(4) 0.0077(4) -0.0010(4)
W19 0.0202(4) 0.0159(4) 0.0150(5) -0.0033(4) 0.0040(4) -0.0011(4)
W18 0.0191(4) 0.0160(5) 0.0158(5) -0.0008(4) 0.0031(4) -0.0006(4)
W17 0.0210(5) 0.0149(5) 0.0240(5) 0.0009(4) 0.0080(4) 0.0019(4)
W16 0.0253(5) 0.0161(5) 0.0206(5) -0.0013(4) 0.0078(4) -0.0037(4)
W10 0.0254(5) 0.0176(5) 0.0248(6) -0.0057(4) 0.0085(5) -0.0017(4)
W15 0.0274(5) 0.0146(5) 0.0224(5) 0.0020(4) 0.0063(5) -0.0003(4)
W12 0.0251(5) 0.0168(5) 0.0168(5) -0.0050(4) 0.0073(4) -0.0025(4)
W9 0.0323(6) 0.0216(5) 0.0248(6) -0.0023(4) 0.0124(5) 0.0022(4)
W8 0.0229(5) 0.0233(5) 0.0169(5) -0.0021(4) 0.0055(4) -0.0018(4)
W7 0.0256(5) 0.0240(5) 0.0221(5) -0.0028(4) 0.0108(5) -0.0030(4)
W6 0.0219(5) 0.0227(5) 0.0203(5) -0.0090(4) 0.0059(4) -0.0043(4)
W14 0.0269(5) 0.0177(5) 0.0244(5) -0.0048(4) 0.0120(5) -0.0002(4)
W5 0.0271(5) 0.0254(6) 0.0233(6) -0.0083(4) 0.0086(5) 0.0003(4)
W4 0.0227(5) 0.0211(5) 0.0162(5) -0.0013(4) 0.0052(4) -0.0026(4)
W23 0.0311(5) 0.0132(5) 0.0260(6) -0.0031(4) 0.0111(5) -0.0019(4)
W3 0.0268(5) 0.0160(5) 0.0291(6) -0.0024(4) 0.0124(5) -0.0023(4)
W2 0.0221(5) 0.0264(5) 0.0227(6) -0.0061(4) 0.0087(4) -0.0029(4)
W1 0.0234(5) 0.0287(6) 0.0174(5) -0.0032(4) 0.0041(4) -0.0008(4)
Tm1 0.0219(5) 0.0177(5) 0.0159(5) -0.0042(4) 0.0052(5) -0.0036(4)
Si1 0.024(3) 0.016(3) 0.008(3) -0.006(2) 0.009(3) -0.001(3)
Si2 0.023(3) 0.010(3) 0.021(4) 0.003(2) 0.006(3) -0.004(3)
O12 0.040(11) 0.010(8) 0.019(9) -0.008(7) 0.007(8) 0.001(8)
O13 0.018(7) 0.012(7) 0.010(8) -0.003(6) 0.016(7) -0.004(6)
O14 0.011(7) 0.035(10) 0.020(9) -0.021(8) 0.004(7) -0.005(7)
K12 0.064(11) 0.075(13) 0.048(11) -0.013(8) 0.026(8) -0.019(9)
O16 0.029(9) 0.003(7) 0.019(9) 0.006(6) -0.001(8) -0.012(6)
O17 0.030(9) 0.012(8) 0.013(8) -0.003(6) 0.017(7) 0.010(7)
O18 0.036(11) 0.028(10) 0.024(10) -0.007(8) 0.022(9) 0.011(9)
O19 0.11(2) 0.000(7) 0.024(11) -0.003(7) -0.018(12) -0.017(10)
O20 0.020(9) 0.064(16) 0.044(14) -0.043(12) 0.014(10) 0.008(10)
O21 0.026(8) 0.004(6) 0.016(8) 0.003(6) 0.022(7) -0.007(6)
O22 0.026(9) 0.017(8) 0.009(8) -0.004(6) -0.001(7) 0.004(7)
O23 0.028(9) 0.019(9) 0.013(8) -0.008(7) -0.001(8) -0.003(7)
O24 0.024(8) 0.016(8) 0.011(8) 0.007(6) 0.013(7) -0.006(7)
O25 0.036(10) 0.006(8) 0.042(12) -0.001(8) 0.016(10) 0.001(7)
O26 0.003(6) 0.038(11) 0.028(10) -0.017(8) 0.008(7) 0.012(7)
O27 0.024(8) 0.007(7) 0.033(11) 0.014(7) 0.003(8) 0.000(7)
O28 0.024(8) 0.007(7) 0.036(11) 0.007(7) 0.027(8) 0.001(7)
O29 0.043(12) 0.020(10) 0.029(11) -0.003(8) -0.009(10) 0.014(9)
O30 0.032(9) 0.018(8) 0.002(7) -0.003(6) 0.009(7) 0.013(7)
O31 0.037(11) 0.047(13) 0.009(9) 0.006(8) -0.003(8) -0.015(10)
O32 0.045(12) 0.018(9) 0.009(8) 0.011(7) -0.001(8) -0.013(8)
O33 0.050(13) 0.019(9) 0.049(14) -0.014(9) 0.037(12) -0.013(9)
O34 0.033(10) 0.019(9) 0.044(13) -0.020(9) 0.014(10) -0.008(8)
O36 0.022(8) 0.019(9) 0.030(10) -0.018(8) 0.005(8) -0.018(7)
O37 0.027(10) 0.036(11) 0.024(10) 0.003(9) 0.014(9) -0.001(9)
O38 0.021(8) 0.020(9) 0.055(14) 0.025(9) 0.032(9) 0.003(7)
O39 0.018(9) 0.044(13) 0.028(11) 0.003(9) 0.004(9) 0.000(9)
O40 0.045(12) 0.042(12) 0.020(10) 0.001(9) 0.024(10) 0.011(10)
O41 0.008(7) 0.022(9) 0.032(11) 0.000(8) 0.012(7) 0.009(6)
O42 0.031(10) 0.013(8) 0.016(9) 0.005(7) 0.001(8) -0.007(7)
O43 0.015(8) 0.066(16) 0.027(11) -0.002(10) 0.004(9) 0.004(9)
O44 0.032(11) 0.020(10) 0.038(12) -0.005(8) 0.003(10) 0.000(8)
O45 0.041(11) 0.017(9) 0.021(10) -0.001(7) 0.001(9) -0.006(8)
O46 0.029(10) 0.030(11) 0.053(15) 0.006(10) 0.006(11) -0.007(9)
O47 0.037(11) 0.001(7) 0.059(15) -0.017(8) 0.000(11) -0.002(7)
O48 0.048(12) 0.023(9) 0.010(8) -0.011(7) -0.010(9) -0.011(9)
O49 0.028(10) 0.028(10) 0.026(10) -0.006(8) 0.013(9) 0.007(8)
O50 0.045(12) 0.040(12) 0.019(10) 0.006(9) 0.023(10) -0.018(10)
O51 0.036(11) 0.025(10) 0.044(13) -0.013(9) 0.008(10) 0.004(9)
O52 0.035(11) 0.041(13) 0.050(15) -0.006(11) 0.029(11) -0.009(10)
O53 0.020(8) 0.029(10) 0.021(9) -0.008(8) 0.020(8) -0.011(7)
O54 0.19(4) 0.24(5) 0.000(9) -0.006(17) 0.009(15) -0.22(4)
O56 0.071(17) 0.027(11) 0.018(10) -0.002(8) -0.014(11) 0.016(11)
O57 0.000(7) 0.14(2) 0.010(9) 0.032(12) -0.007(7) 0.008(10)
O58 0.026(10) 0.021(10) 0.046(13) -0.003(9) 0.006(10) 0.006(8)
O59 0.032(11) 0.035(11) 0.023(10) 0.010(9) -0.010(9) -0.001(9)
O60 0.025(9) 0.038(12) 0.034(12) 0.001(9) 0.017(9) -0.002(9)
O61 0.10(2) 0.009(9) 0.027(11) 0.003(8) -0.033(13) 0.015(11)
O62 0.038(11) 0.013(9) 0.036(12) -0.002(8) -0.002(10) -0.005(8)
O63 0.036(11) 0.028(10) 0.017(9) 0.006(8) 0.010(9) 0.008(9)
O64 0.023(8) 0.007(7) 0.022(9) -0.003(6) 0.009(8) 0.003(6)
O65 0.023(9) 0.035(11) 0.041(13) -0.016(10) -0.010(9) 0.001(9)
O66 0.017(9) 0.064(16) 0.036(12) 0.015(11) -0.001(9) -0.013(10)
O67 0.019(8) 0.007(8) 0.052(13) 0.004(8) -0.015(9) -0.002(7)
O69 0.037(11) 0.004(7) 0.036(11) 0.006(7) -0.005(9) -0.010(7)
O70 0.015(9) 0.024(10) 0.15(2) 0.077(14) -0.064(13) -0.025(8)
O71 0.025(9) 0.021(9) 0.033(11) -0.004(8) -0.001(9) -0.005(8)
O72 0.020(8) 0.024(9) 0.015(9) -0.013(7) -0.003(7) 0.003(7)
O74 0.026(9) 0.000(6) 0.025(9) 0.002(6) 0.004(8) 0.007(6)
O75 0.038(12) 0.053(15) 0.045(14) 0.004(12) 0.011(11) -0.019(11)
O76 0.027(9) 0.023(9) 0.006(7) -0.001(6) 0.020(7) -0.004(7)
O77 0.033(10) 0.019(9) 0.032(11) 0.001(8) 0.006(9) -0.008(8)
O78 0.046(11) 0.009(8) 0.029(10) -0.010(7) 0.014(9) 0.015(8)
O79 0.050(15) 0.041(15) 0.09(2) -0.030(15) 0.004(15) -0.019(12)
O80 0.034(10) 0.016(9) 0.031(11) 0.004(8) 0.012(9) 0.006(8)
O82 0.021(9) 0.033(11) 0.029(11) 0.002(9) -0.011(9) -0.005(8)
O83 0.029(9) 0.015(8) 0.015(9) -0.004(7) -0.001(8) 0.003(7)
O84 0.050(15) 0.064(18) 0.039(14) 0.020(12) -0.024(13) -0.012(13)
O85 0.027(9) 0.024(9) 0.026(10) 0.002(8) 0.019(9) 0.006(8)
O86 0.032(11) 0.063(15) 0.013(10) 0.007(9) -0.011(9) 0.016(11)
O87 0.12(3) 0.041(15) 0.068(19) 0.016(13) 0.013(18) 0.064(17)
O89 0.029(10) 0.010(8) 0.051(13) 0.015(8) -0.018(10) 0.000(7)
O90 0.017(8) 0.035(11) 0.042(12) -0.036(10) 0.008(9) -0.009(8)
O92 0.029(9) 0.027(10) 0.027(10) -0.013(8) 0.016(9) -0.008(8)
O93 0.031(10) 0.023(9) 0.018(9) 0.005(7) -0.006(8) 0.007(8)
O94 0.030(11) 0.033(12) 0.058(16) 0.000(11) 0.013(11) 0.006(9)
O95 0.028(10) 0.063(16) 0.064(16) -0.048(14) 0.032(11) -0.001(11)
O97 0.070(19) 0.069(19) 0.059(18) -0.009(15) 0.008(15) 0.049(16)
O98 0.014(7) 0.014(8) 0.020(9) 0.000(7) -0.006(7) -0.001(6)
O108 0.025(9) 0.031(11) 0.043(13) -0.015(9) 0.017(10) 0.014(8)
O101 0.019(8) 0.025(9) 0.015(9) 0.006(7) 0.016(7) -0.009(7)
O107 0.030(11) 0.087(19) 0.024(11) -0.013(12) 0.025(10) 0.009(12)
O106 0.10(2) 0.037(12) 0.011(9) -0.008(9) 0.007(12) 0.039(14)
O102 0.030(10) 0.020(10) 0.049(14) -0.005(9) 0.016(10) -0.006(8)
O104 0.13(3) 0.23(4) 0.07(2) 0.12(3) 0.10(2) 0.17(3)
O100 0.022(9) 0.009(8) 0.043(12) 0.002(8) 0.005(9) 0.002(7)
O99 0.014(8) 0.044(12) 0.032(12) 0.003(9) -0.005(8) 0.001(8)
O114 0.047(15) 0.061(18) 0.10(2) -0.037(17) 0.014(16) 0.012(14)
O113 0.052(15) 0.033(13) 0.070(18) -0.008(12) 0.002(14) -0.023(12)
O110 0.022(10) 0.016(10) 0.12(3) -0.001(12) -0.009(13) 0.000(8)
O112 0.05(3) 0.58(13) 0.9(2) -0.71(16) -0.09(6) 0.06(5)
O111 0.09(2) 0.07(2) 0.050(18) 0.019(15) 0.023(17) -0.001(18)
K13 0.057(13) 0.032(10) 0.09(2) -0.010(10) -0.015(12) -0.018(9)
O121 1.04(17) 0.14(3) 0.84(15) 0.29(6) 0.97(16) 0.35(7)
O109 0.19(5) 0.14(4) 0.21(5) 0.07(4) 0.18(4) 0.06(4)
O142 0.36(8) 0.043(18) 0.12(3) -0.051(19) 0.10(4) -0.12(3)
O115 0.19(5) 0.12(3) 0.05(2) 0.01(2) 0.01(3) 0.10(3)
O120 0.23(6) 0.05(2) 0.11(3) -0.02(2) 0.10(4) 0.02(3)
O122 0.17(5) 0.08(3) 0.37(9) 0.03(4) 0.12(5) -0.08(3)
O130 0.06(2) 0.18(5) 0.13(3) 0.05(3) -0.02(2) -0.05(3)
O105 0.14(5) 0.07(3) 0.36(8) 0.08(4) 0.02(5) 0.04(3)
O136 0.53(12) 0.11(3) 0.45(10) -0.09(5) 0.50(11) -0.09(5)
O133 0.16(6) 1.4(4) 0.05(3) 0.13(10) 0.00(4) -0.24(13)
O151 1.21(17) 1.3(3) 2.0(4) -1.0(2) 1.6(2) -1.0(2)

loop_
_atom_type_symbol
_atom_type_description
_atom_type_scat_dispersion_real
_atom_type_scat_dispersion_imag
_atom_type_scat_source
O O 0.0106 0.0060 'International Tables Vol C Tables 4.2.6.8 and 6.1.1.4'
Si Si 0.0817 0.0704 'International Tables Vol C Tables 4.2.6.8 and 6.1.1.4'
K K 0.2009 0.2494 'International Tables Vol C Tables 4.2.6.8 and 6.1.1.4'
Tm Tm -0.3139 5.2483 'International Tables Vol C Tables 4.2.6.8 and 6.1.1.4'
W W -0.8490 6.8722 'International Tables Vol C Tables 4.2.6.8 and 6.1.1.4'

loop_
_geom_angle_atom_site_label_1
_geom_angle_atom_site_label_2
_geom_angle_atom_site_label_3
_geom_angle
_geom_angle_site_symmetry_1
_geom_angle_site_symmetry_3
_geom_angle_publ_flag
O23 K1 O50 142.1(7) 3_:74 2_953 ?
O23 K1 O25 101.9(6) 3_:74 2_953 ?
O50 K1 O25 83.3(6) 2_953 2_953 ?
O23 K1 O27 145.7(7) 3_:74 . ?
O50 K1 O27 68.9(7) 2_953 . ?
O25 K1 O27 95.2(5) 2_953 . ?
O23 K1 O30 72.8(6) 3_:74 2_953 ?
O50 K1 O30 70.6(6) 2_953 2_953 ?
O25 K1 O30 83.0(6) 2_953 2_953 ?
O27 K1 O30 139.4(6) . 2_953 ?
O23 K1 O41 103.8(5) 3_:74 . ?
O50 K1 O41 83.2(6) 2_953 . ?
O25 K1 O41 152.1(6) 2_953 . ?
O27 K1 O41 57.1(5) . . ?
O30 K1 O41 114.9(6) 2_953 . ?
O23 K1 O36 67.8(5) 3_:74 . ?
O50 K1 O36 88.1(6) 2_953 . ?
O25 K1 O36 148.3(6) 2_953 . ?
O27 K1 O36 109.9(5) . . ?
O30 K1 O36 65.4(5) 2_953 . ?
O41 K1 O36 54.9(5) . . ?
O23 K1 W21 85.1(4) 3_:74 . ?
O50 K1 W21 84.9(5) 2_953 . ?
O25 K1 W21 167.4(5) 2_953 . ?
O27 K1 W21 84.2(4) . . ?
O30 K1 W21 89.2(4) 2_953 . ?
O41 K1 W21 28.3(3) . . ?
O36 K1 W21 26.6(3) . . ?
O23 K1 W22 130.2(5) 3_:74 . ?
O50 K1 W22 73.3(5) 2_953 . ?
O25 K1 W22 119.8(4) 2_953 . ?
O27 K1 W22 24.6(3) . . ?
O30 K1 W22 134.2(4) 2_953 . ?
O41 K1 W22 32.5(3) . . ?
O36 K1 W22 86.2(3) . . ?
W21 K1 W22 59.94(9) . . ?
O23 K1 K13 69.5(5) 3_:74 3_:74 ?
O50 K1 K13 139.1(6) 2_953 3_:74 ?
O25 K1 K13 121.3(6) 2_953 3_:74 ?
O27 K1 K13 76.2(5) . 3_:74 ?
O30 K1 K13 138.4(5) 2_953 3_:74 ?
O41 K1 K13 59.7(5) . 3_:74 ?
O36 K1 K13 84.3(5) . 3_:74 ?
W21 K1 K13 70.8(3) . 3_:74 ?
W22 K1 K13 66.1(3) . 3_:74 ?
O23 K1 K5 103.9(5) 3_:74 2_953 ?
O50 K1 K5 40.4(5) 2_953 2_953 ?
O25 K1 K5 106.6(5) 2_953 2_953 ?
O27 K1 K5 99.2(5) . 2_953 ?
O30 K1 K5 44.3(4) 2_953 2_953 ?
O41 K1 K5 77.6(4) . 2_953 ?
O36 K1 K5 51.9(4) . 2_953 ?
W21 K1 K5 61.30(13) . 2_953 ?
W22 K1 K5 89.92(15) . 2_953 ?
K13 K1 K5 132.1(4) 3_:74 2_953 ?
O23 K1 K2 41.1(5) 3_:74 3_:74 ?
O50 K1 K2 102.1(5) 2_953 3_:74 ?
O25 K1 K2 112.8(5) 2_953 3_:74 ?
O27 K1 K2 149.7(4) . 3_:74 ?
O30 K1 K2 41.2(3) 2_953 3_:74 ?
O41 K1 K2 93.8(3) . 3_:74 ?
O36 K1 K2 39.9(3) . 3_:74 ?
W21 K1 K2 65.94(12) . 3_:74 ?
W22 K1 K2 125.88(16) . 3_:74 ?
K13 K1 K2 97.4(3) 3_:74 3_:74 ?
K5 K1 K2 62.88(16) 2_953 3_:74 ?
O36 K2 O86 145.1(7) 3_:74 . ?
O36 K2 O79 75.9(7) 3_:74 . ?
O86 K2 O79 137.5(7) . . ?
O36 K2 O84 117.1(6) 3_:74 4_676 ?
O86 K2 O84 63.3(7) . 4_676 ?
O79 K2 O84 116.7(9) . 4_676 ?
O36 K2 O14 131.1(6) 3_:74 . ?
O86 K2 O14 70.4(5) . . ?
O79 K2 O14 70.4(6) . . ?
O84 K2 O14 109.5(7) 4_676 . ?
O36 K2 O30 68.3(5) 3_:74 4_676 ?
O86 K2 O30 88.9(5) . 4_676 ?
O79 K2 O30 128.1(6) . 4_676 ?
O84 K2 O30 56.1(6) 4_676 4_676 ?
O14 K2 O30 159.2(5) . 4_676 ?
O36 K2 O23 68.1(6) 3_:74 . ?
O86 K2 O23 79.3(6) . . ?
O79 K2 O23 129.3(8) . . ?
O84 K2 O23 111.1(7) 4_676 . ?
O14 K2 O23 108.8(5) . . ?
O30 K2 O23 68.5(5) 4_676 . ?
O36 K2 O42 100.2(6) 3_:74 . ?
O86 K2 O42 69.4(6) . . ?
O79 K2 O42 99.3(8) . . ?
O84 K2 O42 132.6(6) 4_676 . ?
O14 K2 O42 53.4(5) . . ?
O30 K2 O42 122.6(6) 4_676 . ?
O23 K2 O42 55.8(5) . . ?
O36 K2 O66 126.8(6) 3_:74 4_676 ?
O86 K2 O66 83.2(7) . 4_676 ?
O79 K2 O66 69.4(8) . 4_676 ?
O84 K2 O66 53.3(7) 4_676 4_676 ?
O14 K2 O66 71.7(6) . 4_676 ?
O30 K2 O66 104.0(6) 4_676 4_676 ?
O23 K2 O66 160.9(6) . 4_676 ?
O42 K2 O66 123.8(5) . 4_676 ?
O36 K2 O113 64.0(7) 3_:74 4_676 ?
O86 K2 O113 137.9(7) . 4_676 ?
O79 K2 O113 53.8(7) . 4_676 ?
O84 K2 O113 76.1(7) 4_676 4_676 ?
O14 K2 O113 116.6(6) . 4_676 ?
O30 K2 O113 76.8(5) 4_676 4_676 ?
O23 K2 O113 128.3(6) . 4_676 ?
O42 K2 O113 150.3(6) . 4_676 ?
O66 K2 O113 63.1(7) 4_676 4_676 ?
O36 K2 K13 63.8(5) 3_:74 3_:74 ?
O86 K2 K13 123.3(6) . 3_:74 ?
O79 K2 K13 51.9(9) . 3_:74 ?
O84 K2 K13 168.5(8) 4_676 3_:74 ?
O14 K2 K13 67.5(5) . 3_:74 ?
O30 K2 K13 129.7(5) 4_676 3_:74 ?
O23 K2 K13 80.1(6) . 3_:74 ?
O42 K2 K13 55.3(5) . 3_:74 ?
O66 K2 K13 116.2(6) 4_676 3_:74 ?
O113 K2 K13 95.1(6) 4_676 3_:74 ?
O36 K2 W18 85.2(5) 3_:74 . ?
O86 K2 W18 69.5(5) . . ?
O79 K2 W18 120.2(7) . . ?
O84 K2 W18 122.4(6) 4_676 . ?
O14 K2 W18 82.3(4) . . ?
O30 K2 W18 93.3(4) 4_676 . ?
O23 K2 W18 26.5(3) . . ?
O42 K2 W18 29.6(4) . . ?
O66 K2 W18 147.3(4) 4_676 . ?
O113 K2 W18 149.2(5) 4_676 . ?
K13 K2 W18 68.7(5) 3_:74 . ?
O49 K3 O112 94(3) 4_676 . ?
O49 K3 O58 127.5(7) 4_676 . ?
O112 K3 O58 68.5(10) . . ?
O49 K3 O12 125.1(6) 4_676 . ?
O112 K3 O12 124(4) . . ?
O58 K3 O12 104.0(7) . . ?
O49 K3 O86 67.7(6) 4_676 . ?
O112 K3 O86 135.0(13) . . ?
O58 K3 O86 154.7(7) . . ?
O12 K3 O86 57.4(6) . . ?
O49 K3 O51 122.5(7) 4_676 . ?
O112 K3 O51 132.5(12) . . ?
O58 K3 O51 65.4(6) . . ?
O12 K3 O51 59.7(6) . . ?
O86 K3 O51 89.5(7) . . ?
O49 K3 O14 104.3(6) 4_676 . ?
O112 K3 O14 78(3) . . ?
O58 K3 O14 118.7(6) . . ?
O12 K3 O14 56.8(5) . . ?
O86 K3 O14 67.9(6) . . ?
O51 K3 O14 115.0(7) . . ?
O49 K3 O43 57.4(6) 4_676 4_676 ?
O112 K3 O43 119(3) . 4_676 ?
O58 K3 O43 87.1(6) . 4_676 ?
O12 K3 O43 115.6(6) . 4_676 ?
O86 K3 O43 86.8(6) . 4_676 ?
O51 K3 O43 69.8(7) . 4_676 ?
O14 K3 O43 153.8(5) . 4_676 ?
O49 K3 W19 127.4(5) 4_676 . ?
O112 K3 W19 94(3) . . ?
O58 K3 W19 103.8(5) . . ?
O12 K3 W19 31.7(4) . . ?
O86 K3 W19 69.9(5) . . ?
O51 K3 W19 86.4(5) . . ?
O14 K3 W19 29.0(4) . . ?
O43 K3 W19 146.9(5) 4_676 . ?
O49 K3 W16 132.8(5) 4_676 . ?
O112 K3 W16 133(3) . . ?
O58 K3 W16 80.6(5) . . ?
O12 K3 W16 32.0(3) . . ?
O86 K3 W16 75.3(5) . . ?
O51 K3 W16 28.0(5) . . ?
O14 K3 W16 87.2(4) . . ?
O43 K3 W16 93.2(5) 4_676 . ?
W19 K3 W16 59.04(12) . . ?
O49 K3 W1 29.5(4) 4_676 4_676 ?
O112 K3 W1 112(3) . 4_676 ?
O58 K3 W1 110.3(5) . 4_676 ?
O12 K3 W1 121.8(4) . 4_676 ?
O86 K3 W1 72.9(5) . 4_676 ?
O51 K3 W1 94.4(5) . 4_676 ?
O14 K3 W1 129.8(4) . 4_676 ?
O43 K3 W1 28.2(4) 4_676 4_676 ?
W19 K3 W1 142.82(18) . 4_676 ?
W16 K3 W1 112.05(18) . 4_676 ?
O49 K3 K11 101.4(5) 4_676 . ?
O112 K3 K11 104.3(18) . . ?
O58 K3 K11 43.9(5) . . ?
O12 K3 K11 104.0(5) . . ?
O86 K3 K11 119.2(6) . . ?
O51 K3 K11 44.5(6) . . ?
O14 K3 K11 153.9(5) . . ?
O43 K3 K11 46.6(4) 4_676 . ?
W19 K3 K11 126.2(3) . . ?
W16 K3 K11 71.9(3) . . ?
W1 K3 K11 74.1(3) 4_676 . ?
O79 K4 O112 145.8(12) 3_974 3_974 ?
O79 K4 O14 73.5(7) 3_974 3_974 ?
O112 K4 O14 78.1(16) 3_974 3_974 ?
O79 K4 O87 123.5(10) 3_974 . ?
O112 K4 O87 62(3) 3_974 . ?
O14 K4 O87 126.3(7) 3_974 . ?
O79 K4 O66 77.2(9) 3_974 2_853 ?
O112 K4 O66 79(2) 3_974 2_853 ?
O14 K4 O66 79.7(6) 3_974 2_853 ?
O87 K4 O66 60.0(7) . 2_853 ?
O79 K4 O20 102.3(8) 3_974 . ?
O112 K4 O20 112.0(11) 3_974 . ?
O14 K4 O20 146.2(7) 3_974 . ?
O87 K4 O20 84.7(8) . . ?
O66 K4 O20 133.1(7) 2_853 . ?
O79 K4 O97 122.5(11) 3_974 . ?
O112 K4 O97 63(3) 3_974 . ?
O14 K4 O97 71.5(7) 3_974 . ?
O87 K4 O97 113.9(10) . . ?
O66 K4 O97 136.3(8) 2_853 . ?
O20 K4 O97 84.1(7) . . ?
O79 K4 W5 94.8(6) 3_974 . ?
O112 K4 W5 116.4(14) 3_974 . ?
O14 K4 W5 163.7(5) 3_974 . ?
O87 K4 W5 69.6(5) . . ?
O66 K4 W5 109.3(5) 2_853 . ?
O20 K4 W5 24.0(4) . . ?
O97 K4 W5 107.2(5) . . ?
O79 K4 K2 42.7(6) 3_974 3_974 ?
O112 K4 K2 103.1(11) 3_974 3_974 ?
O14 K4 K2 43.9(3) 3_974 3_974 ?
O87 K4 K2 110.8(6) . 3_974 ?
O66 K4 K2 50.8(5) 2_853 3_974 ?
O20 K4 K2 144.8(5) . 3_974 ?
O97 K4 K2 114.9(6) . 3_974 ?
W5 K4 K2 131.8(2) . 3_974 ?
O79 K4 K3 107.2(6) 3_974 3_974 ?
O112 K4 K3 38.9(10) 3_974 3_974 ?
O14 K4 K3 44.2(4) 3_974 3_974 ?
O87 K4 K3 83.7(5) . 3_974 ?
O66 K4 K3 60.9(5) 2_853 3_974 ?
O20 K4 K3 150.1(5) . 3_974 ?
O97 K4 K3 75.6(6) . 3_974 ?
W5 K4 K3 152.0(3) . 3_974 ?
K2 K4 K3 64.97(15) 3_974 3_974 ?
O79 K4 K13 33.7(8) 3_974 1_455 ?
O112 K4 K13 127.6(19) 3_974 1_455 ?
O14 K4 K13 50.1(5) 3_974 1_455 ?
O87 K4 K13 154.5(7) . 1_455 ?
O66 K4 K13 96.4(6) 2_853 1_455 ?
O20 K4 K13 108.4(6) . 1_455 ?
O97 K4 K13 89.7(8) . 1_455 ?
W5 K4 K13 114.2(3) . 1_455 ?
K2 K4 K13 46.6(3) 3_974 1_455 ?
K3 K4 K13 93.4(3) 3_974 1_455 ?
O50 K5 O113 145.1(8) . . ?
O50 K5 O95 67.8(7) . . ?
O113 K5 O95 139.9(8) . . ?
O50 K5 O111 134.4(9) . 2_943 ?
O113 K5 O111 72.9(9) . 2_943 ?
O95 K5 O111 97.2(9) . 2_943 ?
O50 K5 O31 66.4(7) . 2_943 ?
O113 K5 O31 128.0(7) . 2_943 ?
O95 K5 O31 79.2(6) . 2_943 ?
O111 K5 O31 68.5(9) 2_943 2_943 ?
O50 K5 O30 68.4(6) . . ?
O113 K5 O30 86.2(7) . . ?
O95 K5 O30 93.1(7) . . ?
O111 K5 O30 157.2(8) 2_943 . ?
O31 K5 O30 133.7(7) 2_943 . ?
O50 K5 O80 100.2(7) . . ?
O113 K5 O80 84.0(7) . . ?
O95 K5 O80 62.8(6) . . ?
O111 K5 O80 110.7(8) 2_943 . ?
O31 K5 O80 141.8(6) 2_943 . ?
O30 K5 O80 56.8(5) . . ?
O50 K5 O45 79.4(7) . 2_943 ?
O113 K5 O45 86.2(7) . 2_943 ?
O95 K5 O45 131.5(6) . 2_943 ?
O111 K5 O45 80.8(7) 2_943 2_943 ?
O31 K5 O45 54.8(5) 2_943 2_943 ?
O30 K5 O45 107.3(6) . 2_943 ?
O80 K5 O45 161.8(6) . 2_943 ?
O50 K5 O29 141.0(6) . . ?
O113 K5 O29 67.7(8) . . ?
O95 K5 O29 74.2(6) . . ?
O111 K5 O29 57.9(8) 2_943 . ?
O31 K5 O29 115.0(6) 2_943 . ?
O30 K5 O29 106.2(5) . . ?
O80 K5 O29 52.9(5) . . ?
O45 K5 O29 135.5(6) 2_943 . ?
O50 K5 O36 81.6(6) . 2_943 ?
O113 K5 O36 64.7(8) . 2_943 ?
O95 K5 O36 145.8(7) . 2_943 ?
O111 K5 O36 115.5(7) 2_943 2_943 ?
O31 K5 O36 102.8(5) 2_943 2_943 ?
O30 K5 O36 60.5(5) . 2_943 ?
O80 K5 O36 110.5(5) . 2_943 ?
O45 K5 O36 51.3(4) 2_943 2_943 ?
O29 K5 O36 131.1(5) . 2_943 ?
O50 K5 W11 79.1(5) . . ?
O113 K5 W11 88.8(5) . . ?
O95 K5 W11 74.4(6) . . ?
O111 K5 W11 140.4(7) 2_943 . ?
O31 K5 W11 142.5(5) 2_943 . ?
O30 K5 W11 26.5(3) . . ?
O80 K5 W11 30.9(4) . . ?
O45 K5 W11 133.8(4) 2_943 . ?
O29 K5 W11 82.9(4) . . ?
O36 K5 W11 85.4(3) 2_943 . ?
O50 K5 K6 129.4(6) . 2_943 ?
O113 K5 K6 49.1(5) . 2_943 ?
O95 K5 K6 140.8(7) . 2_943 ?
O111 K5 K6 44.2(6) 2_943 2_943 ?
O31 K5 K6 78.9(5) 2_943 2_943 ?
O30 K5 K6 125.4(4) . 2_943 ?
O80 K5 K6 128.8(5) . 2_943 ?
O45 K5 K6 50.3(4) 2_943 2_943 ?
O29 K5 K6 86.3(4) . 2_943 ?
O36 K5 K6 71.3(4) 2_943 2_943 ?
W11 K5 K6 137.3(2) . 2_943 ?
O111 K6 O52 136.9(10) . . ?
O111 K6 O65 91.6(9) . 1_655 ?
O52 K6 O65 81.6(6) . 1_655 ?
O111 K6 O46 134.9(9) . . ?
O52 K6 O46 71.0(7) . . ?
O65 K6 O46 132.2(7) 1_655 . ?
O111 K6 O113 73.6(9) . 2_953 ?
O52 K6 O113 76.1(7) . 2_953 ?
O65 K6 O113 125.2(8) 1_655 2_953 ?
O46 K6 O113 85.6(8) . 2_953 ?
O111 K6 O64 127.1(8) . . ?
O52 K6 O64 95.7(6) . . ?
O65 K6 O64 91.0(6) 1_655 . ?
O46 K6 O64 55.2(6) . . ?
O113 K6 O64 140.0(8) 2_953 . ?
O111 K6 O62 73.2(8) . . ?
O52 K6 O62 149.6(7) . . ?
O65 K6 O62 95.5(6) 1_655 . ?
O46 K6 O62 89.9(7) . . ?
O113 K6 O62 127.2(6) 2_953 . ?
O64 K6 O62 54.0(5) . . ?
O111 K6 O45 85.6(9) . . ?
O52 K6 O45 121.9(7) . . ?
O65 K6 O45 146.6(6) 1_655 . ?
O46 K6 O45 52.7(6) . . ?
O113 K6 O45 85.9(7) 2_953 . ?
O64 K6 O45 65.2(5) . . ?
O62 K6 O45 51.8(6) . . ?
O111 K6 W17 150.7(8) . . ?
O52 K6 W17 70.9(5) . . ?
O65 K6 W17 103.9(6) 1_655 . ?
O46 K6 W17 30.5(4) . . ?
O113 K6 W17 114.4(7) 2_953 . ?
O64 K6 W17 30.4(3) . . ?
O62 K6 W17 80.6(5) . . ?
O45 K6 W17 67.7(4) . . ?
O111 K6 K5 48.1(8) . 2_953 ?
O52 K6 K5 120.5(5) . 2_953 ?
O65 K6 K5 139.1(6) 1_655 2_953 ?
O46 K6 K5 88.7(5) . 2_953 ?
O113 K6 K5 46.4(5) 2_953 2_953 ?
O64 K6 K5 117.5(4) . 2_953 ?
O62 K6 K5 81.0(4) . 2_953 ?
O45 K6 K5 52.7(4) . 2_953 ?
W17 K6 K5 115.5(3) . 2_953 ?
O111 K6 W14 99.6(7) . . ?
O52 K6 W14 121.1(5) . . ?
O65 K6 W14 81.9(5) 1_655 . ?
O46 K6 W14 80.1(5) . . ?
O113 K6 W14 151.5(6) 2_953 . ?
O64 K6 W14 29.1(3) . . ?
O62 K6 W14 29.4(4) . . ?
O45 K6 W14 65.8(4) . . ?
W17 K6 W14 59.27(12) . . ?
K5 K6 W14 108.4(2) 2_953 . ?
O111 K6 W21 107.8(8) . . ?
O52 K6 W21 93.4(6) . . ?
O65 K6 W21 155.5(6) 1_655 . ?
O46 K6 W21 27.2(4) . . ?
O113 K6 W21 75.9(6) 2_953 . ?
O64 K6 W21 65.5(4) . . ?
O62 K6 W21 76.7(5) . . ?
O45 K6 W21 28.6(3) . . ?
W17 K6 W21 52.23(12) . . ?
K5 K6 W21 63.47(18) 2_953 . ?
W14 K6 W21 80.24(16) . . ?
O105 K7 O69 109.2(17) . 4_575 ?
O105 K7 O114 80.6(17) . . ?
O69 K7 O114 165.3(8) 4_575 . ?
O105 K7 O43 76.2(15) . . ?
O69 K7 O43 115.4(7) 4_575 . ?
O114 K7 O43 77.0(9) . . ?
O105 K7 O109 88.3(16) . . ?
O69 K7 O109 87.4(11) 4_575 . ?
O114 K7 O109 81.9(13) . . ?
O43 K7 O109 155.6(11) . . ?
O105 K7 O72 126.9(17) . . ?
O69 K7 O72 111.9(6) 4_575 . ?
O114 K7 O72 67.3(8) . . ?
O43 K7 O72 56.5(5) . . ?
O109 K7 O72 125.2(12) . . ?
O105 K7 O18 147.9(14) . . ?
O69 K7 O18 96.1(6) 4_575 . ?
O114 K7 O18 71.3(7) . . ?
O43 K7 O18 111.0(6) . . ?
O109 K7 O18 73.0(12) . . ?
O72 K7 O18 54.9(6) . . ?
O105 K7 O51 70.1(14) . 4_575 ?
O69 K7 O51 54.9(6) 4_575 4_575 ?
O114 K7 O51 139.8(8) . 4_575 ?
O43 K7 O51 69.8(6) . 4_575 ?
O109 K7 O51 122.7(12) . 4_575 ?
O72 K7 O51 109.4(6) . 4_575 ?
O18 K7 O51 142.1(6) . 4_575 ?
O105 K7 W1 100.4(16) . . ?
O69 K7 W1 119.1(5) 4_575 . ?
O114 K7 W1 67.9(8) . . ?
O43 K7 W1 27.6(4) . . ?
O109 K7 W1 146.5(12) . . ?
O72 K7 W1 29.0(4) . . ?
O18 K7 W1 83.4(5) . . ?
O51 K7 W1 90.5(5) 4_575 . ?
O105 K7 W4 145.0(17) . . ?
O69 K7 W4 105.8(4) 4_575 . ?
O114 K7 W4 65.4(6) . . ?
O43 K7 W4 87.8(4) . . ?
O109 K7 W4 94.7(11) . . ?
O72 K7 W4 31.7(4) . . ?
O18 K7 W4 23.3(4) . . ?
O51 K7 W4 133.0(4) 4_575 . ?
W1 K7 W4 60.14(12) . . ?
O105 K7 W16 87.6(15) . 4_575 ?
O69 K7 W16 29.9(4) 4_575 4_575 ?
O114 K7 W16 164.7(6) . 4_575 ?
O43 K7 W16 90.9(5) . 4_575 ?
O109 K7 W16 107.5(11) . 4_575 ?
O72 K7 W16 113.7(4) . 4_575 ?
O18 K7 W16 122.6(4) . 4_575 ?
O51 K7 W16 25.0(5) 4_575 4_575 ?
W1 K7 W16 105.2(2) . 4_575 ?
W4 K7 W16 124.2(2) . 4_575 ?
O105 K7 W15 120.9(17) . 4_575 ?
O69 K7 W15 20.2(4) 4_575 4_575 ?
O114 K7 W15 145.2(7) . 4_575 ?
O43 K7 W15 131.7(5) . 4_575 ?
O109 K7 W15 72.5(10) . 4_575 ?
O72 K7 W15 109.0(4) . 4_575 ?
O18 K7 W15 78.8(4) . 4_575 ?
O51 K7 W15 75.0(5) 4_575 4_575 ?
W1 K7 W15 126.3(2) . 4_575 ?
W4 K7 W15 93.10(19) . 4_575 ?
W16 K7 W15 49.99(11) 4_575 4_575 ?
O151 K8 O130 150.4(19) . . ?
O151 K8 O65 81(5) . . ?
O130 K8 O65 117.1(13) . . ?
O151 K8 O40 87(4) . 1_455 ?
O130 K8 O40 74.6(13) . 1_455 ?
O65 K8 O40 79.0(8) . 1_455 ?
O151 K8 O87 89(5) . 2_843 ?
O130 K8 O87 98.8(14) . 2_843 ?
O65 K8 O87 122.9(8) . 2_843 ?
O40 K8 O87 156.8(8) 1_455 2_843 ?
O151 K8 O75 70(4) . 2_843 ?
O130 K8 O75 83.9(11) . 2_843 ?
O65 K8 O75 144.9(9) . 2_843 ?
O40 K8 O75 80.5(8) 1_455 2_843 ?
O87 K8 O75 76.6(8) 2_843 2_843 ?
O151 K8 O142 18.8(17) . . ?
O130 K8 O142 166.7(12) . . ?
O65 K8 O142 74.6(7) . . ?
O40 K8 O142 103.0(12) 1_455 . ?
O87 K8 O142 78.2(11) 2_843 . ?
O75 K8 O142 82.8(8) 2_843 . ?
O151 K8 O56 71.5(12) . . ?
O130 K8 O56 137.7(11) . . ?
O65 K8 O56 57.0(7) . . ?
O40 K8 O56 132.9(7) 1_455 . ?
O87 K8 O56 66.4(7) 2_843 . ?
O75 K8 O56 126.2(7) 2_843 . ?
O142 K8 O56 53.1(10) . . ?
O151 K8 W2 77(3) . . ?
O130 K8 W2 129.6(10) . . ?
O65 K8 W2 25.4(5) . . ?
O40 K8 W2 103.8(6) 1_455 . ?
O87 K8 W2 97.6(6) 2_843 . ?
O75 K8 W2 146.4(6) 2_843 . ?
O142 K8 W2 63.7(6) . . ?
O56 K8 W2 31.7(4) . . ?
O151 K8 K10 96.2(13) . 1_455 ?
O130 K8 K10 54.3(9) . 1_455 ?
O65 K8 K10 125.6(7) . 1_455 ?
O40 K8 K10 46.7(5) 1_455 1_455 ?
O87 K8 K10 111.2(6) 2_843 1_455 ?
O75 K8 K10 43.3(5) 2_843 1_455 ?
O142 K8 K10 114.4(10) . 1_455 ?
O56 K8 K10 167.3(6) . 1_455 ?
W2 K8 K10 150.4(4) . 1_455 ?
O151 K8 K6 91(6) . 1_455 ?
O130 K8 K6 96.9(12) . 1_455 ?
O65 K8 K6 26.5(5) . 1_455 ?
O40 K8 K6 54.8(5) 1_455 1_455 ?
O87 K8 K6 148.2(6) 2_843 1_455 ?
O75 K8 K6 132.6(6) 2_843 1_455 ?
O142 K8 K6 92.0(7) . 1_455 ?
O56 K8 K6 83.4(4) . 1_455 ?
W2 K8 K6 51.69(16) . 1_455 ?
K10 K8 K6 100.4(3) 1_455 1_455 ?
O33 K9 O21 135.4(7) 2_953 . ?
O33 K9 O19 70.6(6) 2_953 . ?
O21 K9 O19 101.6(8) . . ?
O33 K9 O32 82.2(6) 2_953 . ?
O21 K9 O32 109.1(6) . . ?
O19 K9 O32 148.5(8) . . ?
O33 K9 O121 64.6(8) 2_953 2_953 ?
O21 K9 O121 72.1(6) . 2_953 ?
O19 K9 O121 66(2) . 2_953 ?
O32 K9 O121 117(2) . 2_953 ?
O33 K9 O71 99.0(7) 2_953 . ?
O21 K9 O71 60.3(5) . . ?
O19 K9 O71 143.0(8) . . ?
O32 K9 O71 55.4(6) . . ?
O121 K9 O71 77.7(19) 2_953 . ?
O33 K9 O24 113.6(7) 2_953 . ?
O21 K9 O24 106.3(5) . . ?
O19 K9 O24 125.8(8) . . ?
O32 K9 O24 51.8(5) . . ?
O121 K9 O24 168(2) 2_953 . ?
O71 K9 O24 91.0(5) . . ?
O33 K9 O53 142.3(7) 2_953 . ?
O21 K9 O53 59.8(5) . . ?
O19 K9 O53 146.9(6) . . ?
O32 K9 O53 60.8(5) . . ?
O121 K9 O53 123.9(13) 2_953 . ?
O71 K9 O53 54.8(5) . . ?
O24 K9 O53 49.5(5) . . ?
O33 K9 O18 113.0(6) 2_953 . ?
O21 K9 O18 48.2(5) . . ?
O19 K9 O18 53.7(7) . . ?
O32 K9 O18 157.3(7) . . ?
O121 K9 O18 60.8(16) 2_953 . ?
O71 K9 O18 104.0(6) . . ?
O24 K9 O18 127.6(5) . . ?
O53 K9 O18 100.6(5) . . ?
O33 K9 W22 82.0(5) 2_953 . ?
O21 K9 W22 87.6(4) . . ?
O19 K9 W22 148.9(5) . . ?
O32 K9 W22 30.7(5) . . ?
O121 K9 W22 90(2) 2_953 . ?
O71 K9 W22 27.7(4) . . ?
O24 K9 W22 78.1(4) . . ?
O53 K9 W22 62.6(3) . . ?
O18 K9 W22 131.2(5) . . ?
O33 K9 W4 127.8(6) 2_953 . ?
O21 K9 W4 22.8(3) . . ?
O19 K9 W4 78.9(6) . . ?
O32 K9 W4 131.9(5) . . ?
O121 K9 W4 64.6(9) 2_953 . ?
O71 K9 W4 80.9(5) . . ?
O24 K9 W4 118.6(4) . . ?
O53 K9 W4 78.8(4) . . ?
O18 K9 W4 25.4(4) . . ?
W22 K9 W4 108.6(3) . . ?
O33 K9 W20 89.1(5) 2_953 . ?
O21 K9 W20 120.9(4) . . ?
O19 K9 W20 133.6(8) . . ?
O32 K9 W20 27.1(5) . . ?
O121 K9 W20 141.5(18) 2_953 . ?
O71 K9 W20 79.5(4) . . ?
O24 K9 W20 29.0(3) . . ?
O53 K9 W20 61.9(4) . . ?
O18 K9 W20 156.3(4) . . ?
W22 K9 W20 57.51(13) . . ?
W4 K9 W20 140.5(2) . . ?
O75 K10 O27 135.2(8) 2_943 2_943 ?
O75 K10 O40 81.7(8) 2_943 . ?
O27 K10 O40 137.2(8) 2_943 . ?
O75 K10 O121 65.4(9) 2_943 . ?
O27 K10 O121 99.3(17) 2_943 . ?
O40 K10 O121 74.7(18) . . ?
O75 K10 O122 90.7(13) 2_943 . ?
O27 K10 O122 79.5(10) 2_943 . ?
O40 K10 O122 129.0(10) . . ?
O121 K10 O122 145.1(15) . . ?
O75 K10 O90 135.2(7) 2_943 . ?
O27 K10 O90 85.9(6) 2_943 . ?
O40 K10 O90 53.6(6) . . ?
O121 K10 O90 95.8(10) . . ?
O122 K10 O90 118.7(12) . . ?
O75 K10 O115 129.0(12) 2_943 4_675 ?
O27 K10 O115 86.6(9) 2_943 4_675 ?
O40 K10 O115 80.2(8) . 4_675 ?
O121 K10 O115 148.8(13) . 4_675 ?
O122 K10 O115 66.0(12) . 4_675 ?
O90 K10 O115 53.9(9) . 4_675 ?
O75 K10 O130 77.8(11) 2_943 1_655 ?
O27 K10 O130 131.6(9) 2_943 1_655 ?
O40 K10 O130 65.7(9) . 1_655 ?
O121 K10 O130 129.0(18) . 1_655 ?
O122 K10 O130 63.4(10) . 1_655 ?
O90 K10 O130 86.0(12) . 1_655 ?
O115 K10 O130 51.3(13) 4_675 1_655 ?
O75 K10 W14 105.9(6) 2_943 . ?
O27 K10 W14 111.2(6) 2_943 . ?
O40 K10 W14 26.0(5) . . ?
O121 K10 W14 76.8(13) . . ?
O122 K10 W14 136.6(9) . . ?
O90 K10 W14 29.7(3) . . ?
O115 K10 W14 72.6(7) 4_675 . ?
O130 K10 W14 80.9(10) 1_655 . ?
O75 K10 W22 110.9(7) 2_943 2_943 ?
O27 K10 W22 24.6(4) 2_943 2_943 ?
O40 K10 W22 156.5(7) . 2_943 ?
O121 K10 W22 92.2(18) . 2_943 ?
O122 K10 W22 72.1(7) . 2_943 ?
O90 K10 W22 110.0(5) . 2_943 ?
O115 K10 W22 104.2(7) 4_675 2_943 ?
O130 K10 W22 134.9(8) 1_655 2_943 ?
W14 K10 W22 132.7(4) . 2_943 ?
O75 K10 K8 47.0(6) 2_943 1_655 ?
O27 K10 K8 174.7(7) 2_943 1_655 ?
O40 K10 K8 44.5(5) . 1_655 ?
O121 K10 K8 86.0(16) . 1_655 ?
O122 K10 K8 96.0(9) . 1_655 ?
O90 K10 K8 94.0(5) . 1_655 ?
O115 K10 K8 89.0(9) 4_675 1_655 ?
O130 K10 K8 43.1(6) 1_655 1_655 ?
W14 K10 K8 70.2(2) . 1_655 ?
W22 K10 K8 156.0(4) 2_943 1_655 ?
O75 K10 K9 88.9(7) 2_943 2_943 ?
O27 K10 K9 60.3(5) 2_943 2_943 ?
O40 K10 K9 110.7(6) . 2_943 ?
O121 K10 K9 40.5(18) . 2_943 ?
O122 K10 K9 119.5(7) . 2_943 ?
O90 K10 K9 102.3(6) . 2_943 ?
O115 K10 K9 142.1(10) 4_675 2_943 ?
O130 K10 K9 166.6(9) 1_655 2_943 ?
W14 K10 K9 101.1(4) . 2_943 ?
W22 K10 K9 52.2(2) 2_943 2_943 ?
K8 K10 K9 124.8(4) 1_655 2_943 ?
O58 K11 O51 67.7(7) . . ?
O58 K11 O43 92.4(7) . 4_676 ?
O51 K11 O43 76.5(7) . 4_676 ?
O58 K11 O105 141.1(15) . 4_676 ?
O51 K11 O105 73.8(14) . 4_676 ?
O43 K11 O105 72.7(12) 4_676 4_676 ?
O58 K11 O67 54.5(6) . . ?
O51 K11 O67 85.8(8) . . ?
O43 K11 O67 146.7(8) 4_676 . ?
O105 K11 O67 129.1(17) 4_676 . ?
O58 K11 W8 24.1(4) . . ?
O51 K11 W8 75.4(6) . . ?
O43 K11 W8 116.5(6) 4_676 . ?
O105 K11 W8 144.5(17) 4_676 . ?
O67 K11 W8 30.5(3) . . ?
O58 K11 K3 43.5(5) . . ?
O51 K11 K3 48.4(5) . . ?
O43 K11 K3 52.6(5) 4_676 . ?
O105 K11 K3 104.5(10) 4_676 . ?
O67 K11 K3 94.6(5) . . ?
W8 K11 K3 66.1(2) . . ?
O58 K11 K7 106.8(6) . 4_676 ?
O51 K11 K7 50.2(5) . 4_676 ?
O43 K11 K7 43.8(5) 4_676 4_676 ?
O105 K11 K7 38.9(9) 4_676 4_676 ?
O67 K11 K7 134.6(7) . 4_676 ?
W8 K11 K7 123.2(4) . 4_676 ?
K3 K11 K7 65.9(3) . 4_676 ?
O30 W11 O93 104.0(9) . . ?
O30 W11 O48 96.8(9) . . ?
O93 W11 O48 99.1(8) . . ?
O30 W11 O80 100.9(8) . . ?
O93 W11 O80 92.9(9) . . ?
O48 W11 O80 155.5(10) . . ?
O30 W11 O84 90.0(11) . . ?
O93 W11 O84 165.6(11) . . ?
O48 W11 O84 82.5(9) . . ?
O80 W11 O84 80.8(9) . . ?
O30 W11 O100 168.8(7) . . ?
O93 W11 O100 83.0(8) . . ?
O48 W11 O100 73.2(9) . . ?
O80 W11 O100 87.2(8) . . ?
O84 W11 O100 83.8(10) . . ?
O30 W11 K5 49.1(6) . . ?
O93 W11 K5 94.0(6) . . ?
O48 W11 K5 145.7(6) . . ?
O80 W11 K5 53.2(6) . . ?
O84 W11 K5 92.5(8) . . ?
O100 W11 K5 140.2(6) . . ?
O30 W11 K2 44.5(6) . 4_575 ?
O93 W11 K2 147.5(7) . 4_575 ?
O48 W11 K2 80.7(5) . 4_575 ?
O80 W11 K2 100.3(6) . 4_575 ?
O84 W11 K2 46.9(9) . 4_575 ?
O100 W11 K2 126.8(5) . 4_575 ?
K5 W11 K2 71.50(14) . 4_575 ?
O27 W22 O71 103.3(8) . . ?
O27 W22 O13 97.5(8) . . ?
O71 W22 O13 96.2(9) . . ?
O27 W22 O32 99.7(9) . . ?
O71 W22 O32 95.5(9) . . ?
O13 W22 O32 156.4(7) . . ?
O27 W22 O41 90.2(8) . . ?
O71 W22 O41 166.5(8) . . ?
O13 W22 O41 82.8(7) . . ?
O32 W22 O41 81.1(8) . . ?
O27 W22 O98 168.3(7) . . ?
O71 W22 O98 85.2(7) . . ?
O13 W22 O98 73.4(7) . . ?
O32 W22 O98 87.2(7) . . ?
O41 W22 O98 81.6(6) . . ?
O27 W22 K10 41.2(7) . 2_953 ?
O71 W22 K10 65.4(6) . 2_953 ?
O13 W22 K10 86.1(5) . 2_953 ?
O32 W22 K10 117.5(6) . 2_953 ?
O41 W22 K10 127.8(5) . 2_953 ?
O98 W22 K10 142.2(6) . 2_953 ?
O27 W22 K9 86.4(6) . . ?
O71 W22 K9 52.1(7) . . ?
O13 W22 K9 147.8(5) . . ?
O32 W22 K9 50.0(6) . . ?
O41 W22 K9 129.3(6) . . ?
O98 W22 K9 105.2(4) . . ?
K10 W22 K9 75.9(3) 2_953 . ?
O27 W22 K1 42.1(6) . . ?
O71 W22 K1 145.5(6) . . ?
O13 W22 K1 90.5(5) . . ?
O32 W22 K1 91.5(5) . . ?
O41 W22 K1 48.0(5) . . ?
O98 W22 K1 129.0(4) . . ?
K10 W22 K1 81.4(2) 2_953 . ?
K9 W22 K1 112.47(17) . . ?
O36 W21 O41 101.0(9) . . ?
O36 W21 O22 99.0(8) . . ?
O41 W21 O22 92.6(8) . . ?
O36 W21 O46 99.9(9) . . ?
O41 W21 O46 158.7(8) . . ?
O22 W21 O46 88.0(9) . . ?
O36 W21 O45 100.2(9) . . ?
O41 W21 O45 87.6(9) . . ?
O22 W21 O45 160.4(8) . . ?
O46 W21 O45 84.8(10) . . ?
O36 W21 O76 168.3(7) . . ?
O41 W21 O76 88.3(7) . . ?
O22 W21 O76 73.3(6) . . ?
O46 W21 O76 71.5(8) . . ?
O45 W21 O76 87.1(7) . . ?
O36 W21 K1 52.8(7) . . ?
O41 W21 K1 48.2(6) . . ?
O22 W21 K1 99.8(5) . . ?
O46 W21 K1 152.3(7) . . ?
O45 W21 K1 95.0(6) . . ?
O76 W21 K1 136.2(5) . . ?
O36 W21 K13 62.7(7) . . ?
O41 W21 K13 124.6(7) . . ?
O22 W21 K13 45.9(7) . . ?
O46 W21 K13 69.4(7) . . ?
O45 W21 K13 144.6(8) . . ?
O76 W21 K13 106.2(5) . . ?
K1 W21 K13 97.1(3) . . ?
O36 W21 K6 86.3(7) . . ?
O41 W21 K6 135.7(6) . . ?
O22 W21 K6 129.7(5) . . ?
O46 W21 K6 42.2(8) . . ?
O45 W21 K6 48.2(7) . . ?
O76 W21 K6 92.0(5) . . ?
K1 W21 K6 121.40(15) . . ?
K13 W21 K6 97.7(5) . . ?
O36 W21 K5 52.9(6) . 2_953 ?
O41 W21 K5 93.0(6) . 2_953 ?
O22 W21 K5 151.9(5) . 2_953 ?
O46 W21 K5 96.4(8) . 2_953 ?
O45 W21 K5 47.4(6) . 2_953 ?
O76 W21 K5 134.4(4) . 2_953 ?
K1 W21 K5 64.78(15) . 2_953 ?
K13 W21 K5 110.1(4) . 2_953 ?
K6 W21 K5 56.85(15) . 2_953 ?
O31 W20 O32 100.4(10) . . ?
O31 W20 O45 99.6(8) . . ?
O32 W20 O45 89.2(9) . . ?
O31 W20 O62 100.1(11) . . ?
O32 W20 O62 159.5(8) . . ?
O45 W20 O62 86.1(8) . . ?
O31 W20 O24 99.4(7) . . ?
O32 W20 O24 88.4(8) . . ?
O45 W20 O24 161.0(8) . . ?
O62 W20 O24 89.6(8) . . ?
O31 W20 O83 171.3(8) . . ?
O32 W20 O83 85.7(7) . . ?
O45 W20 O83 86.7(7) . . ?
O62 W20 O83 74.1(8) . . ?
O24 W20 O83 74.3(6) . . ?
O31 W20 K5 46.1(6) . 2_953 ?
O32 W20 K5 97.6(5) . 2_953 ?
O45 W20 K5 53.4(6) . 2_953 ?
O62 W20 K5 95.6(6) . 2_953 ?
O24 W20 K5 145.6(5) . 2_953 ?
O83 W20 K5 139.7(4) . 2_953 ?
O31 W20 K9 81.2(8) . . ?
O32 W20 K9 46.2(5) . . ?
O45 W20 K9 133.8(7) . . ?
O62 W20 K9 139.7(6) . . ?
O24 W20 K9 51.1(6) . . ?
O83 W20 K9 98.9(5) . . ?
K5 W20 K9 112.17(17) 2_953 . ?
O31 W20 K6 88.4(7) . . ?
O32 W20 K6 134.6(5) . . ?
O45 W20 K6 45.4(7) . . ?
O62 W20 K6 44.8(6) . . ?
O24 W20 K6 134.3(6) . . ?
O83 W20 K6 91.7(5) . . ?
K5 W20 K6 57.84(15) 2_953 . ?
K9 W20 K6 169.27(18) . . ?
O14 W19 O17 101.2(8) . . ?
O14 W19 O12 98.0(9) . . ?
O17 W19 O12 94.8(8) . . ?
O14 W19 O13 99.9(8) . . ?
O17 W19 O13 95.3(7) . . ?
O12 W19 O13 157.3(8) . . ?
O14 W19 O42 88.6(8) . . ?
O17 W19 O42 170.2(8) . . ?
O12 W19 O42 84.0(8) . . ?
O13 W19 O42 82.6(6) . . ?
O14 W19 O98 167.7(7) . . ?
O17 W19 O98 89.9(7) . . ?
O12 W19 O98 86.4(8) . . ?
O13 W19 O98 73.3(7) . . ?
O42 W19 O98 80.3(7) . . ?
O14 W19 K3 55.4(7) . . ?
O17 W19 K3 77.7(6) . . ?
O12 W19 K3 51.3(7) . . ?
O13 W19 K3 151.2(5) . . ?
O42 W19 K3 108.7(5) . . ?
O98 W19 K3 133.7(4) . . ?
O14 W19 K13 68.1(8) . 3_:74 ?
O17 W19 K13 131.0(6) . 3_:74 ?
O12 W19 K13 133.2(6) . 3_:74 ?
O13 W19 K13 45.0(6) . 3_:74 ?
O42 W19 K13 52.5(6) . 3_:74 ?
O98 W19 K13 100.5(6) . 3_:74 ?
K3 W19 K13 121.4(4) . 3_:74 ?
O14 W19 K2 40.3(5) . . ?
O17 W19 K2 140.8(6) . . ?
O12 W19 K2 86.5(5) . . ?
O13 W19 K2 98.3(5) . . ?
O42 W19 K2 49.0(6) . . ?
O98 W19 K2 129.3(4) . . ?
K3 W19 K2 72.78(13) . . ?
K13 W19 K2 53.4(4) 3_:74 . ?
O23 W18 O42 100.7(9) . . ?
O23 W18 O16 101.9(8) . . ?
O42 W18 O16 94.8(8) . . ?
O23 W18 O22 101.4(8) . . ?
O42 W18 O22 92.6(7) . . ?
O16 W18 O22 153.8(8) . . ?
O23 W18 O26 99.1(8) . . ?
O42 W18 O26 160.2(8) . . ?
O16 W18 O26 81.7(9) . . ?
O22 W18 O26 82.9(8) . . ?
O23 W18 O76 171.2(8) . . ?
O42 W18 O76 86.7(7) . . ?
O16 W18 O76 82.1(7) . . ?
O22 W18 O76 73.3(6) . . ?
O26 W18 O76 73.6(7) . . ?
O23 W18 K2 48.1(7) . . ?
O42 W18 K2 53.3(6) . . ?
O16 W18 K2 96.2(7) . . ?
O22 W18 K2 108.3(6) . . ?
O26 W18 K2 146.2(5) . . ?
O76 W18 K2 139.8(5) . . ?
O23 W18 K13 74.3(8) . . ?
O42 W18 K13 122.3(6) . . ?
O16 W18 K13 142.9(7) . . ?
O22 W18 K13 37.3(5) . . ?
O26 W18 K13 63.1(7) . . ?
O76 W18 K13 97.8(6) . . ?
K2 W18 K13 106.5(4) . . ?
O23 W18 K13 79.3(7) . 3_:74 ?
O42 W18 K13 44.6(6) . 3_:74 ?
O16 W18 K13 137.5(7) . 3_:74 ?
O22 W18 K13 59.4(7) . 3_:74 ?
O26 W18 K13 140.6(7) . 3_:74 ?
O76 W18 K13 103.2(6) . 3_:74 ?
K2 W18 K13 52.8(4) . 3_:74 ?
K13 W18 K13 79.0(6) . 3_:74 ?
O39 W17 O89 102.4(9) . . ?
O39 W17 O64 101.0(9) . . ?
O89 W17 O64 88.5(8) . . ?
O39 W17 O26 100.9(8) . . ?
O89 W17 O26 86.7(10) . . ?
O64 W17 O26 158.2(7) . . ?
O39 W17 O46 102.1(10) . . ?
O89 W17 O46 155.4(10) . . ?
O64 W17 O46 89.1(8) . . ?
O26 W17 O46 86.5(10) . . ?
O39 W17 O76 172.7(8) . . ?
O89 W17 O76 83.5(8) . . ?
O64 W17 O76 83.3(7) . . ?
O26 W17 O76 75.0(6) . . ?
O46 W17 O76 71.9(8) . . ?
O39 W17 K6 80.5(7) . . ?
O89 W17 K6 140.0(7) . . ?
O64 W17 K6 52.4(6) . . ?
O26 W17 K6 132.5(7) . . ?
O46 W17 K6 47.8(8) . . ?
O76 W17 K6 97.8(4) . . ?
O34 W16 O51 106.7(10) . . ?
O34 W16 O12 95.1(8) . . ?
O51 W16 O12 100.8(9) . . ?
O34 W16 O61 92.7(8) . . ?
O51 W16 O61 99.9(11) . . ?
O12 W16 O61 154.7(12) . . ?
O34 W16 O69 160.9(10) . . ?
O51 W16 O69 92.1(9) . . ?
O12 W16 O69 84.6(7) . . ?
O61 W16 O69 80.3(8) . . ?
O34 W16 O74 90.6(9) . . ?
O51 W16 O74 161.5(8) . . ?
O12 W16 O74 83.8(8) . . ?
O61 W16 O74 72.0(10) . . ?
O69 W16 O74 70.3(7) . . ?
O34 W16 K3 100.5(7) . . ?
O51 W16 K3 52.2(7) . . ?
O12 W16 K3 49.2(7) . . ?
O61 W16 K3 151.5(8) . . ?
O69 W16 K3 93.7(6) . . ?
O74 W16 K3 132.3(4) . . ?
O34 W16 K7 157.2(8) . 4_676 ?
O51 W16 K7 50.9(7) . 4_676 ?
O12 W16 K7 93.7(5) . 4_676 ?
O61 W16 K7 88.2(6) . 4_676 ?
O69 W16 K7 41.2(6) . 4_676 ?
O74 W16 K7 111.3(4) . 4_676 ?
K3 W16 K7 70.01(16) . 4_676 ?
O75 W10 O78 104.9(11) . . ?
O75 W10 O54 103.3(13) . . ?
O78 W10 O54 75(2) . . ?
O75 W10 O108 102.7(11) . . ?
O78 W10 O108 97.2(8) . . ?
O54 W10 O108 154.0(12) . . ?
O75 W10 O70 95.3(9) . . ?
O78 W10 O70 158.5(9) . . ?
O54 W10 O70 107.2(19) . . ?
O108 W10 O70 70.9(13) . . ?
O75 W10 O85 160.8(10) . . ?
O78 W10 O85 91.5(8) . . ?
O54 W10 O85 70.9(8) . . ?
O108 W10 O85 84.6(9) . . ?
O70 W10 O85 70.1(6) . . ?
O38 W15 O69 104.2(8) . . ?
O38 W15 O16 102.5(9) . . ?
O69 W15 O16 92.6(8) . . ?
O38 W15 O28 100.0(9) . . ?
O69 W15 O28 88.4(8) . . ?
O16 W15 O28 156.6(7) . . ?
O38 W15 O89 99.7(8) . . ?
O69 W15 O89 156.0(7) . . ?
O16 W15 O89 84.3(9) . . ?
O28 W15 O89 85.4(8) . . ?
O38 W15 O74 172.6(8) . . ?
O69 W15 O74 73.9(7) . . ?
O16 W15 O74 84.9(6) . . ?
O28 W15 O74 72.9(6) . . ?
O89 W15 O74 82.1(7) . . ?
O38 W15 K7 71.4(6) . 4_676 ?
O69 W15 K7 32.8(6) . 4_676 ?
O16 W15 K7 99.9(6) . 4_676 ?
O28 W15 K7 93.6(5) . 4_676 ?
O89 W15 K7 170.8(5) . 4_676 ?
O74 W15 K7 106.4(5) . 4_676 ?
O53 W12 O25 104.3(9) . . ?
O53 W12 O63 99.8(9) . . ?
O25 W12 O63 100.8(8) . . ?
O53 W12 O24 92.3(8) . . ?
O25 W12 O24 99.7(8) . . ?
O63 W12 O24 152.7(8) . . ?
O53 W12 O90 157.6(7) . . ?
O25 W12 O90 98.0(8) . . ?
O63 W12 O90 77.2(10) . . ?
O24 W12 O90 82.4(9) . . ?
O53 W12 O83 87.1(7) . . ?
O25 W12 O83 166.4(9) . . ?
O63 W12 O83 84.2(7) . . ?
O24 W12 O83 72.0(7) . . ?
O90 W12 O83 70.5(7) . . ?
O53 W12 K9 50.2(7) . . ?
O25 W12 K9 86.8(6) . . ?
O63 W12 K9 149.9(7) . . ?
O24 W12 K9 49.0(6) . . ?
O90 W12 K9 131.0(7) . . ?
O83 W12 K9 95.2(4) . . ?
O107 W9 O57 107.5(11) . . ?
O107 W9 O77 105.4(11) . . ?
O57 W9 O77 77.6(11) . . ?
O107 W9 O106 103.4(10) . . ?
O57 W9 O106 148.2(11) . . ?
O77 W9 O106 87.0(11) . . ?
O107 W9 O70 106.5(10) . . ?
O57 W9 O70 101.3(10) . . ?
O77 W9 O70 146.7(10) . . ?
O106 W9 O70 76.7(14) . . ?
O107 W9 O85 169.9(9) . . ?
O57 W9 O85 66.9(9) . . ?
O77 W9 O85 82.0(8) . . ?
O106 W9 O85 83.6(8) . . ?
O70 W9 O85 67.6(7) . . ?
O82 W8 O58 103.3(10) . . ?
O82 W8 O67 97.3(10) . . ?
O58 W8 O67 96.2(8) . . ?
O82 W8 O44 93.6(10) . . ?
O58 W8 O44 104.0(9) . . ?
O67 W8 O44 154.1(8) . . ?
O82 W8 O37 159.9(7) . . ?
O58 W8 O37 96.8(10) . . ?
O67 W8 O37 79.5(9) . . ?
O44 W8 O37 82.2(9) . . ?
O82 W8 O101 87.0(7) . . ?
O58 W8 O101 166.8(8) . . ?
O67 W8 O101 73.9(7) . . ?
O44 W8 O101 83.4(7) . . ?
O37 W8 O101 73.0(7) . . ?
O82 W8 K11 108.8(7) . . ?
O58 W8 K11 39.6(7) . . ?
O67 W8 K11 56.8(6) . . ?
O44 W8 K11 139.9(7) . . ?
O37 W8 K11 86.2(6) . . ?
O101 W8 K11 129.3(5) . . ?
O94 W7 O37 101.8(10) . . ?
O94 W7 O110 104.6(12) . . ?
O37 W7 O110 85.5(9) . . ?
O94 W7 O92 101.2(10) . . ?
O37 W7 O92 156.9(9) . . ?
O110 W7 O92 87.3(9) . . ?
O94 W7 O60 101.9(10) . . ?
O37 W7 O60 89.8(9) . . ?
O110 W7 O60 153.5(11) . . ?
O92 W7 O60 86.9(8) . . ?
O94 W7 O101 174.8(8) . . ?
O37 W7 O101 74.6(8) . . ?
O110 W7 O101 71.6(10) . . ?
O92 W7 O101 82.3(7) . . ?
O60 W7 O101 82.0(8) . . ?
O66 W6 O84 99.6(12) . . ?
O66 W6 O49 97.1(9) . . ?
O84 W6 O49 92.4(10) . . ?
O66 W6 O102 103.6(9) . . ?
O84 W6 O102 90.3(10) . . ?
O49 W6 O102 158.4(8) . . ?
O66 W6 O56 99.9(10) . . ?
O84 W6 O56 160.3(11) . . ?
O49 W6 O56 87.2(9) . . ?
O102 W6 O56 83.1(9) . . ?
O66 W6 O99 167.3(8) . . ?
O84 W6 O99 88.7(11) . . ?
O49 W6 O99 72.8(7) . . ?
O102 W6 O99 85.8(8) . . ?
O56 W6 O99 72.4(8) . . ?
O66 W6 K2 55.4(8) . 4_575 ?
O84 W6 K2 44.8(9) . 4_575 ?
O49 W6 K2 90.7(6) . 4_575 ?
O102 W6 K2 106.2(7) . 4_575 ?
O56 W6 K2 154.8(6) . 4_575 ?
O99 W6 K2 130.6(6) . 4_575 ?
O66 W6 K3 67.7(7) . 4_575 ?
O84 W6 K3 90.7(7) . 4_575 ?
O49 W6 K3 30.2(6) . 4_575 ?
O102 W6 K3 171.3(6) . 4_575 ?
O56 W6 K3 98.5(5) . 4_575 ?
O99 W6 K3 102.9(5) . 4_575 ?
K2 W6 K3 68.90(13) 4_575 4_575 ?
O40 W14 O90 101.9(10) . . ?
O40 W14 O47 103.5(10) . . ?
O90 W14 O47 82.6(10) . . ?
O40 W14 O64 102.0(9) . . ?
O90 W14 O64 155.8(9) . . ?
O47 W14 O64 88.1(8) . . ?
O40 W14 O62 101.2(10) . . ?
O90 W14 O62 90.7(9) . . ?
O47 W14 O62 155.2(10) . . ?
O64 W14 O62 88.4(7) . . ?
O40 W14 O83 172.8(8) . . ?
O90 W14 O83 75.0(7) . . ?
O47 W14 O83 82.7(8) . . ?
O64 W14 O83 81.6(7) . . ?
O62 W14 O83 72.5(9) . . ?
O40 W14 K10 48.8(8) . . ?
O90 W14 K10 58.4(6) . . ?
O47 W14 K10 77.2(6) . . ?
O64 W14 K10 140.7(5) . . ?
O62 W14 K10 119.2(6) . . ?
O83 W14 K10 130.9(5) . . ?
O40 W14 K6 83.4(8) . . ?
O90 W14 K6 139.1(8) . . ?
O47 W14 K6 136.2(6) . . ?
O64 W14 K6 48.5(6) . . ?
O62 W14 K6 48.9(6) . . ?
O83 W14 K6 94.7(5) . . ?
K10 W14 K6 130.2(3) . . ?
O20 W5 O57 105.1(11) . . ?
O20 W5 O60 104.6(11) . . ?
O57 W5 O60 75.9(11) . . ?
O20 W5 O44 103.5(9) . . ?
O57 W5 O44 151.0(11) . . ?
O60 W5 O44 92.4(9) . . ?
O20 W5 O54 106.2(12) . . ?
O57 W5 O54 103.8(14) . . ?
O60 W5 O54 148.1(13) . . ?
O44 W5 O54 72.3(17) . . ?
O20 W5 O85 168.1(10) . . ?
O57 W5 O85 68.2(9) . . ?
O60 W5 O85 83.6(8) . . ?
O44 W5 O85 84.3(8) . . ?
O54 W5 O85 67.4(8) . . ?
O20 W5 K4 42.3(8) . . ?
O57 W5 K4 65.4(9) . . ?
O60 W5 K4 107.0(7) . . ?
O44 W5 K4 143.5(6) . . ?
O54 W5 K4 101.4(15) . . ?
O85 W5 K4 127.5(4) . . ?
O18 W4 O21 99.8(9) . . ?
O18 W4 O108 101.1(9) . . ?
O21 W4 O108 92.6(8) . . ?
O18 W4 O48 99.3(9) . . ?
O21 W4 O48 94.4(8) . . ?
O108 W4 O48 157.0(10) . . ?
O18 W4 O72 93.8(9) . . ?
O21 W4 O72 166.3(8) . . ?
O108 W4 O72 83.3(8) . . ?
O48 W4 O72 84.8(8) . . ?
O18 W4 O100 168.8(8) . . ?
O21 W4 O100 87.0(7) . . ?
O108 W4 O100 87.3(9) . . ?
O48 W4 O100 71.2(8) . . ?
O72 W4 O100 79.8(7) . . ?
O18 W4 K9 61.3(7) . . ?
O21 W4 K9 38.5(5) . . ?
O108 W4 K9 99.5(7) . . ?
O48 W4 K9 99.6(7) . . ?
O72 W4 K9 155.0(6) . . ?
O100 W4 K9 125.0(5) . . ?
O18 W4 K7 45.1(7) . . ?
O21 W4 K7 144.5(5) . . ?
O108 W4 K7 90.4(6) . . ?
O48 W4 K7 96.5(5) . . ?
O72 W4 K7 48.9(6) . . ?
O100 W4 K7 128.5(5) . . ?
K9 W4 K7 106.1(2) . . ?
O33 W23 O61 98.2(10) . . ?
O33 W23 O47 103.3(9) . . ?
O61 W23 O47 158.4(8) . . ?
O33 W23 O63 101.3(10) . . ?
O61 W23 O63 90.8(9) . . ?
O47 W23 O63 86.5(9) . . ?
O33 W23 O28 99.4(9) . . ?
O61 W23 O28 87.6(8) . . ?
O47 W23 O28 87.4(8) . . ?
O63 W23 O28 159.3(8) . . ?
O33 W23 O74 172.0(9) . . ?
O61 W23 O74 75.5(8) . . ?
O47 W23 O74 83.0(7) . . ?
O63 W23 O74 83.9(7) . . ?
O28 W23 O74 75.7(6) . . ?
O29 W3 O80 102.8(10) . . ?
O29 W3 O110 98.9(11) . . ?
O80 W3 O110 158.2(9) . . ?
O29 W3 O102 101.3(8) . . ?
O80 W3 O102 89.4(9) . . ?
O110 W3 O102 85.8(10) . . ?
O29 W3 O67 97.9(8) . . ?
O80 W3 O67 89.8(9) . . ?
O110 W3 O67 87.9(10) . . ?
O102 W3 O67 160.5(8) . . ?
O29 W3 O101 168.0(8) . . ?
O80 W3 O101 84.5(7) . . ?
O110 W3 O101 74.1(8) . . ?
O102 W3 O101 88.1(7) . . ?
O67 W3 O101 72.5(6) . . ?
O29 W3 K5 54.5(9) . . ?
O80 W3 K5 48.4(6) . . ?
O110 W3 K5 153.4(7) . . ?
O102 W3 K5 97.6(7) . . ?
O67 W3 K5 96.3(7) . . ?
O101 W3 K5 132.2(5) . . ?
O65 W2 O92 101.0(10) . . ?
O65 W2 O77 105.1(10) . . ?
O92 W2 O77 89.6(8) . . ?
O65 W2 O59 101.3(10) . . ?
O92 W2 O59 157.5(9) . . ?
O77 W2 O59 87.0(9) . . ?
O65 W2 O56 100.1(11) . . ?
O92 W2 O56 88.2(8) . . ?
O77 W2 O56 154.6(11) . . ?
O59 W2 O56 85.5(9) . . ?
O65 W2 O99 171.8(9) . . ?
O92 W2 O99 83.4(8) . . ?
O77 W2 O99 81.7(9) . . ?
O59 W2 O99 74.2(8) . . ?
O56 W2 O99 73.0(10) . . ?
O65 W2 K8 43.2(7) . . ?
O92 W2 K8 102.7(6) . . ?
O77 W2 K8 147.3(7) . . ?
O59 W2 K8 92.0(6) . . ?
O56 W2 K8 57.2(8) . . ?
O99 W2 K8 129.3(6) . . ?
O65 W2 K6 37.9(7) . 1_455 ?
O92 W2 K6 100.1(7) . 1_455 ?
O77 W2 K6 67.2(7) . 1_455 ?
O59 W2 K6 99.0(7) . 1_455 ?
O56 W2 K6 137.9(8) . 1_455 ?
O99 W2 K6 148.6(5) . 1_455 ?
K8 W2 K6 80.8(2) . 1_455 ?
O43 W1 O72 102.4(9) . . ?
O43 W1 O106 104.3(10) . . ?
O72 W1 O106 91.6(11) . . ?
O43 W1 O59 97.9(9) . . ?
O72 W1 O59 159.6(8) . . ?
O106 W1 O59 85.1(12) . . ?
O43 W1 O49 98.4(10) . . ?
O72 W1 O49 94.0(8) . . ?
O106 W1 O49 154.9(10) . . ?
O59 W1 O49 81.1(9) . . ?
O43 W1 O99 169.4(9) . . ?
O72 W1 O99 84.8(8) . . ?
O106 W1 O99 83.1(8) . . ?
O59 W1 O99 74.8(7) . . ?
O49 W1 O99 73.1(8) . . ?
O43 W1 K7 49.4(7) . . ?
O72 W1 K7 53.3(6) . . ?
O106 W1 K7 98.4(9) . . ?
O59 W1 K7 147.1(5) . . ?
O49 W1 K7 104.6(7) . . ?
O99 W1 K7 138.1(5) . . ?
O43 W1 K3 57.9(8) . 4_575 ?
O72 W1 K3 95.2(5) . 4_575 ?
O106 W1 K3 161.9(6) . 4_575 ?
O59 W1 K3 94.0(6) . 4_575 ?
O49 W1 K3 41.1(6) . 4_575 ?
O99 W1 K3 114.1(5) . 4_575 ?
K7 W1 K3 72.72(17) . 4_575 ?
O93 Tm1 O17 145.1(6) . . ?
O93 Tm1 O71 140.2(8) . . ?
O17 Tm1 O71 71.7(7) . . ?
O93 Tm1 O34 76.8(6) . . ?
O17 Tm1 O34 73.8(6) . . ?
O71 Tm1 O34 117.0(6) . . ?
O93 Tm1 O82 76.5(8) . . ?
O17 Tm1 O82 77.4(6) . . ?
O71 Tm1 O82 141.9(8) . . ?
O34 Tm1 O82 73.6(7) . . ?
O93 Tm1 O21 74.4(5) . . ?
O17 Tm1 O21 138.8(6) . . ?
O71 Tm1 O21 76.8(6) . . ?
O34 Tm1 O21 146.1(6) . . ?
O82 Tm1 O21 115.9(6) . . ?
O93 Tm1 O78 117.0(7) . . ?
O17 Tm1 O78 76.8(6) . . ?
O71 Tm1 O78 77.7(7) . . ?
O34 Tm1 O78 139.9(8) . . ?
O82 Tm1 O78 73.9(7) . . ?
O21 Tm1 O78 70.9(6) . . ?
O93 Tm1 O53 72.8(7) . . ?
O17 Tm1 O53 117.4(6) . . ?
O71 Tm1 O53 74.7(7) . . ?
O34 Tm1 O53 76.8(7) . . ?
O82 Tm1 O53 141.2(7) . . ?
O21 Tm1 O53 77.8(6) . . ?
O78 Tm1 O53 142.1(7) . . ?
O93 Tm1 K9 93.9(5) . . ?
O17 Tm1 K9 118.7(5) . . ?
O71 Tm1 K9 47.1(5) . . ?
O34 Tm1 K9 126.6(6) . . ?
O82 Tm1 K9 155.7(4) . . ?
O21 Tm1 K9 39.9(4) . . ?
O78 Tm1 K9 91.4(6) . . ?
O53 Tm1 K9 50.7(5) . . ?
O85 Si1 O99 110.4(11) . . ?
O85 Si1 O101 106.5(10) . . ?
O99 Si1 O101 109.5(11) . . ?
O85 Si1 O100 113.6(10) . . ?
O99 Si1 O100 106.8(11) . . ?
O101 Si1 O100 110.0(10) . . ?
O98 Si2 O74 116.3(11) . . ?
O98 Si2 O76 106.8(9) . . ?
O74 Si2 O76 109.9(9) . . ?
O98 Si2 O83 112.0(9) . . ?
O74 Si2 O83 106.3(10) . . ?
O76 Si2 O83 105.0(10) . . ?
W19 O12 W16 135.2(9) . . ?
W19 O12 K3 97.0(8) . . ?
W16 O12 K3 98.7(8) . . ?
W19 O13 W22 113.6(7) . . ?
W19 O13 K13 106.4(8) . 3_:74 ?
W22 O13 K13 127.1(9) . 3_:74 ?
W19 O14 K4 144.7(9) . 3_974 ?
W19 O14 K2 116.7(8) . . ?
K4 O14 K2 94.2(5) 3_974 . ?
W19 O14 K3 95.7(7) . . ?
K4 O14 K3 94.9(6) 3_974 . ?
K2 O14 K3 100.7(6) . . ?
O136 K12 O120 145.9(19) . . ?
O136 K12 O94 70.2(11) . . ?
O120 K12 O94 79.7(11) . . ?
O136 K12 O115 145.3(17) . . ?
O120 K12 O115 68.4(13) . . ?
O94 K12 O115 142.3(14) . . ?
O136 K12 O39 73(2) . 1_455 ?
O120 K12 O39 84.0(13) . 1_455 ?
O94 K12 O39 73.8(7) . 1_455 ?
O115 K12 O39 120.2(10) . 1_455 ?
O136 K12 O133 43(2) . . ?
O120 K12 O133 160(3) . . ?
O94 K12 O133 113(2) . . ?
O115 K12 O133 103(2) . . ?
O39 K12 O133 85.1(13) 1_455 . ?
W18 O16 W15 151.1(12) . . ?
W19 O17 Tm1 130.2(9) . . ?
W4 O18 K7 111.6(10) . . ?
W4 O18 K9 93.4(8) . . ?
K7 O18 K9 154.4(8) . . ?
W5 O20 K4 113.7(11) . . ?
W4 O21 Tm1 134.5(8) . . ?
W4 O21 K9 118.6(8) . . ?
Tm1 O21 K9 106.8(6) . . ?
W21 O22 W18 120.9(8) . . ?
W21 O22 K13 105.1(10) . . ?
W18 O22 K13 118.2(8) . . ?
W18 O23 K1 150.2(11) . 3_:74 ?
W18 O23 K2 105.4(8) . . ?
K1 O23 K2 102.3(6) 3_:74 . ?
W20 O24 W12 120.3(8) . . ?
W20 O24 K9 100.0(7) . . ?
W12 O24 K9 102.6(7) . . ?
W12 O25 K1 139.3(9) . 2_943 ?
W17 O26 W18 118.7(8) . . ?
W22 O27 K10 114.3(9) . 2_953 ?
W22 O27 K1 113.2(8) . . ?
K10 O27 K1 127.8(7) 2_953 . ?
W15 O28 W23 120.8(8) . . ?
W3 O29 K5 99.7(11) . . ?
W11 O30 K1 142.4(10) . 2_943 ?
W11 O30 K2 110.4(8) . 4_575 ?
K1 O30 K2 98.4(5) 2_943 4_575 ?
W11 O30 K5 104.4(8) . . ?
K1 O30 K5 93.4(5) 2_943 . ?
K2 O30 K5 99.8(6) 4_575 . ?
W20 O31 K5 108.8(7) . 2_953 ?
W20 O32 W22 151.9(10) . . ?
W20 O32 K9 106.7(7) . . ?
W22 O32 K9 99.3(9) . . ?
W23 O33 K9 155.1(13) . 2_943 ?
W16 O34 Tm1 155.4(10) . . ?
W21 O36 K2 158.6(10) . 3_:74 ?
W21 O36 K1 100.6(8) . . ?
K2 O36 K1 95.7(5) 3_:74 . ?
W21 O36 K5 102.9(7) . 2_953 ?
K2 O36 K5 92.8(6) 3_:74 2_953 ?
K1 O36 K5 82.3(5) . 2_953 ?
W21 O36 K13 90.7(8) . . ?
K2 O36 K13 68.7(5) 3_:74 . ?
K1 O36 K13 123.6(8) . . ?
K5 O36 K13 148.3(9) 2_953 . ?
W7 O37 W8 120.2(10) . . ?
W17 O39 K12 137.0(11) . 1_655 ?
W14 O40 K8 162.2(13) . 1_655 ?
W14 O40 K10 105.2(11) . . ?
K8 O40 K10 88.8(7) 1_655 . ?
W21 O41 W22 150.4(10) . . ?
W21 O41 K1 103.4(8) . . ?
W22 O41 K1 99.5(6) . . ?
W18 O42 W19 153.0(10) . . ?
W18 O42 K2 97.0(6) . . ?
W19 O42 K2 100.3(8) . . ?
W18 O42 K13 110.1(8) . 3_:74 ?
W19 O42 K13 95.3(8) . 3_:74 ?
K2 O42 K13 70.2(7) . 3_:74 ?
W1 O43 K7 103.0(8) . . ?
W1 O43 K11 164.0(12) . 4_575 ?
K7 O43 K11 92.4(8) . 4_575 ?
W1 O43 K3 93.9(9) . 4_575 ?
K7 O43 K3 93.4(7) . 4_575 ?
K11 O43 K3 80.8(6) 4_575 4_575 ?
W5 O44 W8 144.4(11) . . ?
W20 O45 W21 145.3(14) . . ?
W20 O45 K6 107.6(9) . . ?
W21 O45 K6 103.2(8) . . ?
W20 O45 K5 96.9(7) . 2_953 ?
W21 O45 K5 105.4(7) . 2_953 ?
K6 O45 K5 77.0(6) . 2_953 ?
W21 O46 W17 122.5(13) . . ?
W21 O46 K6 110.6(9) . . ?
W17 O46 K6 101.6(10) . . ?
W23 O47 W14 146.8(11) . . ?
W11 O48 W4 116.6(10) . . ?
W6 O49 W1 122.2(10) . . ?
W6 O49 K3 128.1(9) . 4_575 ?
W1 O49 K3 109.4(9) . 4_575 ?
K1 O50 K5 100.1(7) 2_943 . ?
W16 O51 K11 165.3(11) . . ?
W16 O51 K3 99.8(8) . . ?
K11 O51 K3 87.1(8) . . ?
W16 O51 K7 104.1(9) . 4_676 ?
K11 O51 K7 88.5(7) . 4_676 ?
K3 O51 K7 91.6(6) . 4_676 ?
W12 O53 Tm1 156.7(11) . . ?
W12 O53 K9 105.7(8) . . ?
Tm1 O53 K9 93.9(6) . . ?
W10 O54 W5 124.4(12) . . ?
W6 O56 W2 121.7(13) . . ?
W6 O56 K8 144.3(9) . . ?
W2 O56 K8 91.0(10) . . ?
W9 O57 W5 132.8(13) . . ?
W8 O58 K3 143.5(12) . . ?
W8 O58 K11 116.3(9) . . ?
K3 O58 K11 92.6(6) . . ?
W1 O59 W2 119.3(9) . . ?
W5 O60 W7 140.6(12) . . ?
W23 O61 W16 120.1(13) . . ?
W20 O62 W14 119.6(13) . . ?
W20 O62 K6 108.3(7) . . ?
W14 O62 K6 101.6(7) . . ?
W23 O63 W12 147.7(12) . . ?
W17 O64 W14 158.9(11) . . ?
W17 O64 K6 97.2(6) . . ?
W14 O64 K6 102.5(7) . . ?
W2 O65 K8 111.4(11) . . ?
W2 O65 K6 120.1(9) . 1_455 ?
K8 O65 K6 127.7(9) . 1_455 ?
W6 O66 K4 163.6(12) . 2_843 ?
W6 O66 K2 98.1(8) . 4_575 ?
K4 O66 K2 86.5(7) 2_843 4_575 ?
W8 O67 W3 120.8(8) . . ?
W8 O67 K11 92.7(7) . . ?
W3 O67 K11 145.1(8) . . ?
W15 O69 W16 123.9(10) . . ?
W15 O69 K7 127.0(8) . 4_676 ?
W16 O69 K7 108.9(9) . 4_676 ?
W10 O70 W9 125.7(9) . . ?
W22 O71 Tm1 136.1(10) . . ?
W22 O71 K9 100.1(10) . . ?
Tm1 O71 K9 98.7(6) . . ?
W1 O72 W4 157.1(10) . . ?
W1 O72 K7 97.6(7) . . ?
W4 O72 K7 99.4(8) . . ?
Si2 O74 W23 129.5(11) . . ?
Si2 O74 W16 119.8(9) . . ?
W23 O74 W16 92.2(6) . . ?
Si2 O74 W15 123.1(9) . . ?
W23 O74 W15 90.4(5) . . ?
W16 O74 W15 91.9(6) . . ?
W10 O75 K10 136.8(14) . 2_953 ?
W10 O75 K8 133.4(13) . 2_853 ?
K10 O75 K8 89.7(8) 2_953 2_853 ?
Si2 O76 W17 126.6(9) . . ?
Si2 O76 W18 120.9(10) . . ?
W17 O76 W18 92.2(6) . . ?
Si2 O76 W21 122.1(9) . . ?
W17 O76 W21 93.8(7) . . ?
W18 O76 W21 92.5(6) . . ?
W2 O77 W9 146.2(13) . . ?
W10 O78 Tm1 155.2(10) . . ?
K4 O79 K2 96.5(8) 3_974 . ?
K4 O79 K13 114.3(10) 3_974 3_:74 ?
K2 O79 K13 76.8(9) . 3_:74 ?
W3 O80 W11 153.8(11) . . ?
W3 O80 K5 104.5(7) . . ?
W11 O80 K5 95.9(8) . . ?
W8 O82 Tm1 168.3(12) . . ?
Si2 O83 W20 125.1(9) . . ?
Si2 O83 W14 126.1(9) . . ?
W20 O83 W14 93.3(8) . . ?
Si2 O83 W12 117.9(11) . . ?
W20 O83 W12 93.1(6) . . ?
W14 O83 W12 92.6(6) . . ?
W6 O84 W11 147.0(15) . . ?
W6 O84 K2 108.1(10) . 4_575 ?
W11 O84 K2 101.3(12) . 4_575 ?
Si1 O85 W10 122.3(11) . . ?
Si1 O85 W5 127.1(11) . . ?
W10 O85 W5 91.9(7) . . ?
Si1 O85 W9 123.5(10) . . ?
W10 O85 W9 92.7(6) . . ?
W5 O85 W9 89.3(7) . . ?
K2 O86 K3 103.7(7) . . ?
K4 O87 K8 162.7(11) . 2_853 ?
W17 O89 W15 144.5(13) . . ?
W14 O90 W12 121.7(9) . . ?
W14 O90 K10 91.9(7) . . ?
W12 O90 K10 141.7(8) . . ?
W2 O92 W7 157.4(11) . . ?
W11 O93 Tm1 137.9(10) . . ?
W7 O94 K12 149.2(12) . . ?
Si2 O98 W22 131.3(12) . . ?
Si2 O98 W19 127.8(9) . . ?
W22 O98 W19 94.3(7) . . ?
W10 O108 W4 133.0(11) . . ?
Si1 O101 W8 125.0(9) . . ?
Si1 O101 W3 123.0(10) . . ?
W8 O101 W3 92.8(6) . . ?
Si1 O101 W7 124.8(10) . . ?
W8 O101 W7 91.6(6) . . ?
W3 O101 W7 89.7(6) . . ?
W1 O106 W9 146.4(16) . . ?
W3 O102 W6 144.0(12) . . ?
Si1 O100 W11 129.6(10) . . ?
Si1 O100 W4 127.4(9) . . ?
W11 O100 W4 94.5(9) . . ?
Si1 O99 W1 122.6(12) . . ?
Si1 O99 W2 126.1(13) . . ?
W1 O99 W2 91.0(6) . . ?
Si1 O99 W6 123.1(11) . . ?
W1 O99 W6 91.8(7) . . ?
W2 O99 W6 92.6(7) . . ?
K5 O113 K6 84.5(8) . 2_943 ?
K5 O113 K2 92.1(7) . 4_575 ?
K6 O113 K2 129.5(11) 2_943 4_575 ?
W3 O110 W7 124.4(13) . . ?
K3 O112 K4 99(2) . 3_974 ?
K6 O111 K5 87.6(9) . 2_953 ?
O22 K13 O79 107.8(9) . 3_:74 ?
O22 K13 O13 146.8(13) . 3_:74 ?
O79 K13 O13 103.5(9) 3_:74 3_:74 ?
O22 K13 O42 111.2(9) . 3_:74 ?
O79 K13 O42 98.0(10) 3_:74 3_:74 ?
O13 K13 O42 52.6(5) 3_:74 3_:74 ?
O22 K13 O36 51.7(6) . . ?
O79 K13 O36 66.4(8) 3_:74 . ?
O13 K13 O36 138.1(8) 3_:74 . ?
O42 K13 O36 87.4(7) 3_:74 . ?
O22 K13 K2 97.4(7) . 3_:74 ?
O79 K13 K2 51.3(7) 3_:74 3_:74 ?
O13 K13 K2 93.4(6) 3_:74 3_:74 ?
O42 K13 K2 54.5(5) 3_:74 3_:74 ?
O36 K13 K2 47.5(4) . 3_:74 ?
O22 K13 W21 29.0(4) . . ?
O79 K13 W21 79.8(7) 3_:74 . ?
O13 K13 W21 161.2(8) 3_:74 . ?
O42 K13 W21 108.8(6) 3_:74 . ?
O36 K13 W21 26.6(3) . . ?
K2 K13 W21 74.0(4) 3_:74 . ?
O22 K13 W19 143.3(8) . 3_:74 ?
O79 K13 W19 86.6(7) 3_:74 3_:74 ?
O13 K13 W19 28.6(4) 3_:74 3_:74 ?
O42 K13 W19 32.1(4) 3_:74 3_:74 ?
O36 K13 W19 110.1(6) . 3_:74 ?
K2 K13 W19 64.9(3) 3_:74 3_:74 ?
W21 K13 W19 135.9(6) . 3_:74 ?
O22 K13 K1 82.8(7) . 3_:74 ?
O79 K13 K1 152.6(9) 3_:74 3_:74 ?
O13 K13 K1 74.3(7) 3_:74 3_:74 ?
O42 K13 K1 101.5(8) 3_:74 3_:74 ?
O36 K13 K1 133.2(8) . 3_:74 ?
K2 K13 K1 154.5(8) 3_:74 3_:74 ?
W21 K13 K1 111.3(6) . 3_:74 ?
W19 K13 K1 99.9(5) 3_:74 3_:74 ?
O22 K13 W18 24.4(4) . . ?
O79 K13 W18 119.5(7) 3_:74 . ?
O13 K13 W18 135.5(10) 3_:74 . ?
O42 K13 W18 125.5(9) 3_:74 . ?
O36 K13 W18 75.1(5) . . ?
K2 K13 W18 121.8(5) 3_:74 . ?
W21 K13 W18 49.8(2) . . ?
W19 K13 W18 152.0(8) 3_:74 . ?
K1 K13 W18 62.3(4) 3_:74 . ?
O22 K13 W18 86.0(7) . 3_:74 ?
O79 K13 W18 109.4(8) 3_:74 3_:74 ?
O13 K13 W18 73.2(5) 3_:74 3_:74 ?
O42 K13 W18 25.3(4) 3_:74 3_:74 ?
O36 K13 W18 72.8(5) . 3_:74 ?
K2 K13 W18 58.5(3) 3_:74 3_:74 ?
W21 K13 W18 88.2(4) . 3_:74 ?
W19 K13 W18 57.3(3) 3_:74 3_:74 ?
K1 K13 W18 96.3(6) 3_:74 3_:74 ?
W18 K13 W18 101.0(6) . 3_:74 ?
O22 K13 K4 139.8(9) . 1_655 ?
O79 K13 K4 32.0(5) 3_:74 1_655 ?
O13 K13 K4 71.7(6) 3_:74 1_655 ?
O42 K13 K4 82.2(6) 3_:74 1_655 ?
O36 K13 K4 93.3(7) . 1_655 ?
K2 K13 K4 58.6(4) 3_:74 1_655 ?
W21 K13 K4 111.2(7) . 1_655 ?
W19 K13 K4 59.7(3) 3_:74 1_655 ?
K1 K13 K4 133.3(5) 3_:74 1_655 ?
W18 K13 K4 148.3(6) . 1_655 ?
W18 K13 K4 103.5(4) 3_:74 1_655 ?
K10 O121 K9 101(4) . 2_943 ?
K12 O115 K10 153(2) . 4_576 ?
K8 O130 K10 82.6(11) . 1_455 ?
K7 O105 K11 97.9(14) . 4_575 ?

loop_
_geom_bond_atom_site_label_1
_geom_bond_atom_site_label_2
_geom_bond_distance
_geom_bond_site_symmetry_2
_geom_bond_publ_flag
K1 O23 2.648(16) 3_:74 ?
K1 O50 2.72(2) 2_953 ?
K1 O25 2.734(18) 2_953 ?
K1 O27 2.792(18) . ?
K1 O30 2.84(2) 2_953 ?
K1 O41 2.883(19) . ?
K1 O36 3.05(2) . ?
K1 W21 3.760(6) . ?
K1 W22 3.824(6) . ?
K1 K13 4.10(3) 3_:74 ?
K1 K5 4.210(11) 2_953 ?
K1 K2 4.332(9) 3_:74 ?
K2 O36 2.791(17) 3_:74 ?
K2 O86 2.80(3) . ?
K2 O79 2.83(3) . ?
K2 O84 2.87(3) 4_676 ?
K2 O14 2.880(16) . ?
K2 O30 2.882(17) 4_676 ?
K2 O23 2.91(2) . ?
K2 O42 3.05(2) . ?
K2 O66 3.22(3) 4_676 ?
K2 O113 3.38(3) 4_676 ?
K2 K13 3.53(3) 3_:74 ?
K2 W18 3.773(7) . ?
K3 O49 2.60(2) 4_676 ?
K3 O112 2.68(5) . ?
K3 O58 2.71(2) . ?
K3 O12 2.81(2) . ?
K3 O86 2.91(2) . ?
K3 O51 2.94(2) . ?
K3 O14 2.95(2) . ?
K3 O43 3.16(2) 4_676 ?
K3 W19 3.574(7) . ?
K3 W16 3.667(8) . ?
K3 W1 3.726(6) 4_676 ?
K3 K11 3.928(14) . ?
K4 O79 2.73(3) 3_974 ?
K4 O112 2.88(9) 3_974 ?
K4 O14 2.77(2) 3_974 ?
K4 O87 2.83(4) . ?
K4 O66 2.81(2) 2_853 ?
K4 O20 2.85(2) . ?
K4 O97 2.83(3) . ?
K4 W5 3.875(8) . ?
K4 K2 4.142(10) 3_974 ?
K4 K3 4.221(10) 3_974 ?
K4 K13 4.68(3) 1_455 ?
K5 O50 2.77(2) . ?
K5 O113 2.78(2) . ?
K5 O95 2.82(2) . ?
K5 O111 2.85(4) 2_943 ?
K5 O31 2.94(2) 2_943 ?
K5 O30 2.944(18) . ?
K5 O80 3.04(2) . ?
K5 O45 3.12(2) 2_943 ?
K5 O29 3.25(3) . ?
K5 O36 3.34(2) 2_943 ?
K5 W11 3.775(7) . ?
K5 K6 3.820(10) 2_943 ?
K6 O111 2.67(3) . ?
K6 O52 2.77(2) . ?
K6 O65 2.80(2) 1_655 ?
K6 O46 2.83(3) . ?
K6 O113 2.90(3) 2_953 ?
K6 O64 2.98(2) . ?
K6 O62 3.00(2) . ?
K6 O45 3.02(2) . ?
K6 W17 3.736(8) . ?
K6 K5 3.820(10) 2_953 ?
K6 W14 3.894(8) . ?
K6 W21 3.938(9) . ?
K7 O105 2.64(5) . ?
K7 O69 2.79(2) 4_575 ?
K7 O114 2.89(3) . ?
K7 O43 2.89(3) . ?
K7 O109 2.92(5) . ?
K7 O72 3.00(2) . ?
K7 O18 2.99(2) . ?
K7 O51 3.20(2) 4_575 ?
K7 W1 3.711(9) . ?
K7 W4 3.931(8) . ?
K7 W16 4.004(8) 4_575 ?
K7 W15 4.110(10) 4_575 ?
K8 O151 1.3(3) . ?
K8 O130 2.72(3) . ?
K8 O65 2.73(2) . ?
K8 O40 2.77(3) 1_455 ?
K8 O87 2.87(4) 2_843 ?
K8 O75 2.89(3) 2_843 ?
K8 O142 3.09(6) . ?
K8 O56 3.12(3) . ?
K8 W2 3.711(11) . ?
K8 K10 3.948(17) 1_455 ?
K8 K6 4.965(13) 1_455 ?
K9 O33 2.72(2) 2_953 ?
K9 O21 2.76(2) . ?
K9 O19 2.92(2) . ?
K9 O32 2.96(2) . ?
K9 O121 3.10(8) 2_953 ?
K9 O71 3.06(2) . ?
K9 O24 3.10(2) . ?
K9 O53 3.20(2) . ?
K9 O18 3.42(2) . ?
K9 W22 3.814(10) . ?
K9 W4 3.896(11) . ?
K9 W20 3.928(10) . ?
K10 O75 2.71(3) 2_943 ?
K10 O27 2.74(2) 2_943 ?
K10 O40 2.88(3) . ?
K10 O121 2.96(10) . ?
K10 O122 3.11(7) . ?
K10 O90 3.14(2) . ?
K10 O115 3.19(5) 4_675 ?
K10 O130 3.23(5) 1_655 ?
K10 W14 3.689(12) . ?
K10 W22 3.800(11) 2_943 ?
K10 K8 3.948(17) 1_655 ?
K10 K9 4.69(2) 2_943 ?
K11 O58 2.73(2) . ?
K11 O51 2.76(3) . ?
K11 O43 2.89(2) 4_676 ?
K11 O105 2.88(6) 4_676 ?
K11 O67 3.21(2) . ?
K11 W8 3.836(15) . ?
K11 K7 4.171(18) 4_676 ?
W11 O30 1.741(16) . ?
W11 O93 1.789(18) . ?
W11 O48 1.88(2) . ?
W11 O80 1.95(2) . ?
W11 O84 2.07(2) . ?
W11 O100 2.227(19) . ?
W11 K2 3.852(6) 4_575 ?
W22 O27 1.734(16) . ?
W22 O71 1.803(19) . ?
W22 O13 1.960(16) . ?
W22 O32 1.97(2) . ?
W22 O41 2.083(16) . ?
W22 O98 2.206(16) . ?
W22 K10 3.800(12) 2_953 ?
W21 O36 1.713(18) . ?
W21 O41 1.836(16) . ?
W21 O22 1.922(17) . ?
W21 O46 1.92(2) . ?
W21 O45 1.935(19) . ?
W21 O76 2.329(17) . ?
W21 K13 3.824(18) . ?
W21 K5 4.082(8) 2_953 ?
W20 O31 1.72(2) . ?
W20 O32 1.87(2) . ?
W20 O45 1.925(17) . ?
W20 O62 1.92(2) . ?
W20 O24 1.932(16) . ?
W20 O83 2.279(19) . ?
W20 K5 3.854(7) 2_953 ?
W19 O14 1.740(19) . ?
W19 O17 1.808(18) . ?
W19 O12 1.891(17) . ?
W19 O13 1.929(16) . ?
W19 O42 2.066(19) . ?
W19 O98 2.23(2) . ?
W19 K13 3.867(17) 3_:74 ?
W18 O23 1.747(16) . ?
W18 O42 1.88(2) . ?
W18 O16 1.894(14) . ?
W18 O22 1.939(19) . ?
W18 O26 1.965(16) . ?
W18 O76 2.319(16) . ?
W18 K13 4.13(2) . ?
W18 K13 4.12(2) 3_:74 ?
W17 O39 1.71(2) . ?
W17 O89 1.90(2) . ?
W17 O64 1.903(17) . ?
W17 O26 1.905(18) . ?
W17 O46 1.94(2) . ?
W17 O76 2.302(18) . ?
W16 O34 1.72(2) . ?
W16 O51 1.74(3) . ?
W16 O12 1.968(16) . ?
W16 O61 2.00(2) . ?
W16 O69 2.108(18) . ?
W16 O74 2.35(2) . ?
W16 K7 4.004(8) 4_676 ?
W10 O75 1.72(2) . ?
W10 O78 1.740(18) . ?
W10 O54 1.81(2) . ?
W10 O108 1.89(2) . ?
W10 O70 1.922(16) . ?
W10 O85 2.36(2) . ?
W15 O38 1.740(18) . ?
W15 O69 1.78(2) . ?
W15 O16 1.908(16) . ?
W15 O28 1.925(18) . ?
W15 O89 1.97(3) . ?
W15 O74 2.423(15) . ?
W15 K7 4.110(10) 4_676 ?
W12 O53 1.701(19) . ?
W12 O25 1.755(19) . ?
W12 O63 1.932(19) . ?
W12 O24 1.954(16) . ?
W12 O90 2.05(2) . ?
W12 O83 2.363(16) . ?
W9 O107 1.74(2) . ?
W9 O57 1.843(18) . ?
W9 O77 1.910(19) . ?
W9 O106 1.93(2) . ?
W9 O70 1.98(2) . ?
W9 O85 2.437(18) . ?
W8 O82 1.70(2) . ?
W8 O58 1.746(19) . ?
W8 O67 1.948(18) . ?
W8 O44 1.95(2) . ?
W8 O37 2.08(2) . ?
W8 O101 2.311(16) . ?
W7 O94 1.76(3) . ?
W7 O37 1.832(19) . ?
W7 O110 1.95(2) . ?
W7 O92 1.961(19) . ?
W7 O60 1.96(2) . ?
W7 O101 2.420(18) . ?
W6 O66 1.74(2) . ?
W6 O84 1.85(3) . ?
W6 O49 1.92(2) . ?
W6 O102 1.93(2) . ?
W6 O56 1.95(3) . ?
W6 O99 2.37(2) . ?
W6 K2 3.868(7) 4_575 ?
W6 K3 4.068(6) 4_575 ?
W14 O40 1.68(2) . ?
W14 O90 1.829(17) . ?
W14 O47 1.93(2) . ?
W14 O64 1.937(16) . ?
W14 O62 1.954(19) . ?
W14 O83 2.33(2) . ?
W5 O20 1.72(2) . ?
W5 O57 1.850(16) . ?
W5 O60 1.87(2) . ?
W5 O44 1.88(2) . ?
W5 O54 2.04(3) . ?
W5 O85 2.38(2) . ?
W4 O18 1.67(2) . ?
W4 O21 1.723(17) . ?
W4 O108 1.983(19) . ?
W4 O48 1.976(19) . ?
W4 O72 2.094(17) . ?
W4 O100 2.24(2) . ?
W23 O33 1.729(19) . ?
W23 O61 1.87(4) . ?
W23 O47 1.87(3) . ?
W23 O63 1.898(17) . ?
W23 O28 1.934(18) . ?
W23 O74 2.301(16) . ?
W3 O29 1.739(19) . ?
W3 O80 1.85(2) . ?
W3 O110 1.87(3) . ?
W3 O102 1.88(2) . ?
W3 O67 1.951(17) . ?
W3 O101 2.369(18) . ?
W2 O65 1.71(2) . ?
W2 O92 1.88(2) . ?
W2 O77 1.892(18) . ?
W2 O59 1.95(2) . ?
W2 O56 1.95(2) . ?
W2 O99 2.34(2) . ?
W2 K6 3.947(8) 1_455 ?
W1 O43 1.77(2) . ?
W1 O72 1.817(19) . ?
W1 O106 1.88(2) . ?
W1 O59 1.92(2) . ?
W1 O49 1.945(19) . ?
W1 O99 2.34(2) . ?
W1 K3 3.726(6) 4_575 ?
Tm1 O93 2.322(19) . ?
Tm1 O17 2.347(16) . ?
Tm1 O71 2.351(19) . ?
Tm1 O34 2.37(2) . ?
Tm1 O82 2.37(2) . ?
Tm1 O21 2.372(16) . ?
Tm1 O78 2.380(18) . ?
Tm1 O53 2.401(19) . ?
Si1 O85 1.59(2) . ?
Si1 O99 1.622(18) . ?
Si1 O101 1.624(18) . ?
Si1 O100 1.63(2) . ?
Si2 O98 1.60(2) . ?
Si2 O74 1.650(17) . ?
Si2 O76 1.682(18) . ?
Si2 O83 1.70(2) . ?
O13 K13 2.85(2) 3_:74 ?
O14 K4 2.77(2) 3_974 ?
K12 O136 2.53(6) . ?
K12 O120 2.69(4) . ?
K12 O94 2.71(3) . ?
K12 O115 3.03(4) . ?
K12 O39 3.07(2) 1_455 ?
K12 O133 3.71(13) . ?
O22 K13 2.84(3) . ?
O23 K1 2.647(16) 3_:74 ?
O25 K1 2.734(18) 2_943 ?
O27 K10 2.74(2) 2_953 ?
O30 K1 2.84(2) 2_943 ?
O30 K2 2.882(17) 4_575 ?
O31 K5 2.94(2) 2_953 ?
O33 K9 2.72(2) 2_943 ?
O36 K2 2.791(17) 3_:74 ?
O36 K5 3.34(2) 2_953 ?
O36 K13 3.40(3) . ?
O39 K12 3.07(2) 1_655 ?
O40 K8 2.77(3) 1_655 ?
O42 K13 3.08(3) 3_:74 ?
O43 K11 2.89(2) 4_575 ?
O43 K3 3.16(2) 4_575 ?
O45 K5 3.12(2) 2_953 ?
O49 K3 2.60(2) 4_575 ?
O50 K1 2.72(2) 2_943 ?
O51 K7 3.20(2) 4_676 ?
O65 K6 2.80(2) 1_455 ?
O66 K4 2.81(2) 2_843 ?
O66 K2 3.22(3) 4_575 ?
O69 K7 2.79(2) 4_676 ?
O75 K10 2.71(3) 2_953 ?
O75 K8 2.89(3) 2_853 ?
O79 K4 2.73(3) 3_974 ?
O79 K13 2.85(5) 3_:74 ?
O84 K2 2.87(3) 4_575 ?
O87 K8 2.87(4) 2_853 ?
O113 K6 2.90(3) 2_943 ?
O113 K2 3.38(3) 4_575 ?
O112 K4 2.88(9) 3_974 ?
O111 K5 2.85(4) 2_953 ?
K13 O79 2.85(5) 3_:74 ?
K13 O13 2.85(2) 3_:74 ?
K13 O42 3.08(3) 3_:74 ?
K13 K2 3.53(3) 3_:74 ?
K13 W19 3.867(17) 3_:74 ?
K13 K1 4.10(3) 3_:74 ?
K13 W18 4.12(2) 3_:74 ?
K13 K4 4.68(3) 1_655 ?
O121 K9 3.10(7) 2_943 ?
O115 K10 3.19(5) 4_576 ?
O130 K10 3.23(5) 1_455 ?
O105 K11 2.88(6) 4_575 ?
